data_1573775
loop_
_publ_author_name
'Wang, Zhen'
'Yu, Jiahui'
'Zhang, Jie'
'Zhang, Dengsong'
'Qiu, Zaozao'
'Xie, Zuowei'

_publ_section_title
;
 Palladium-Catalyzed Intramolecular Aerobic Oxidative Cross-Coupling of
 BH/CH between o-Carborane and Arenes
;
_journal_name_full 'Chemical Science'
_journal_paper_doi 10.1039/D4SC08496A
_journal_year 2025
_chemical_formula_moiety 'C22 H20 B10'
_chemical_formula_sum 'C22 H20 B10'
_chemical_formula_weight 392.48
_space_group_crystal_system monoclinic
_space_group_IT_number 4
_space_group_name_Hall 'P 2yb'
_space_group_name_H-M_alt 'P 1 21 1'
_atom_sites_solution_hydrogens geom
_atom_sites_solution_primary dual
_audit_creation_date 2023-05-22
_audit_creation_method
;
Olex2 1.5
(compiled 2023.03.06 svn.rbb2c1857 for OlexSys, GUI svn.r6748)
;
_audit_update_record
;
2024-11-29 deposited with the CCDC.	2025-01-23 downloaded from the CCDC.
;
_cell_angle_alpha 90
_cell_angle_beta 90.6730(10)
_cell_angle_gamma 90
_cell_formula_units_Z 4
_cell_length_a 7.49140(10)
_cell_length_b 17.9215(3)
_cell_length_c 16.0970(3)
_cell_measurement_reflns_used 9879
_cell_measurement_temperature 213.00
_cell_measurement_theta_max 54.903
_cell_measurement_theta_min 3.212
_cell_volume 2160.99(6)
_computing_cell_refinement 'SAINT v8.37A (Bruker, 2015)'
_computing_data_reduction 'SAINT v8.37A (Bruker, 2015)'
_computing_molecular_graphics 'Olex2 1.5 (Dolomanov et al., 2009)'
_computing_publication_material 'Olex2 1.5 (Dolomanov et al., 2009)'
_computing_structure_refinement 'SHELXL 2018/3 (Sheldrick, 2015)'
_computing_structure_solution 'SHELXT 2018/2 (Sheldrick, 2018)'
_diffrn_ambient_temperature 213.00
_diffrn_measured_fraction_theta_full 0.996
_diffrn_measured_fraction_theta_max 0.996
_diffrn_measurement_device_type 'Bruker D8 Venture'
_diffrn_measurement_method '\f and \w scans'
_diffrn_radiation_type GaK\a
_diffrn_radiation_wavelength 1.34139
_diffrn_reflns_av_R_equivalents 0.0571
_diffrn_reflns_av_unetI/netI 0.0591
_diffrn_reflns_Laue_measured_fraction_full 0.996
_diffrn_reflns_Laue_measured_fraction_max 0.996
_diffrn_reflns_limit_h_max 9
_diffrn_reflns_limit_h_min -9
_diffrn_reflns_limit_k_max 21
_diffrn_reflns_limit_k_min -21
_diffrn_reflns_limit_l_max 19
_diffrn_reflns_limit_l_min -15
_diffrn_reflns_number 25343
_diffrn_reflns_point_group_measured_fraction_full 0.976
_diffrn_reflns_point_group_measured_fraction_max 0.973
_diffrn_reflns_theta_full 53.594
_diffrn_reflns_theta_max 54.967
_diffrn_reflns_theta_min 3.211
_diffrn_source_current 2.86
_diffrn_source_power 0.1995708
_diffrn_source_voltage 69.78
_diffrn_standards_number 0
_exptl_absorpt_coefficient_mu 0.284
_exptl_absorpt_correction_T_max 0.7508
_exptl_absorpt_correction_T_min 0.5963
_exptl_absorpt_correction_type multi-scan
_exptl_absorpt_process_details
;
SADABS-2016/2 (Bruker,2016/2) was used for absorption correction.
wR2(int) was 0.1625 before and 0.0678 after correction.
The Ratio of minimum to maximum transmission is 0.7942.
The \l/2 correction factor is Not present.
;
_exptl_crystal_colour colourless
_exptl_crystal_colour_primary colourless
_exptl_crystal_density_diffrn 1.206
_exptl_crystal_description block
_exptl_crystal_F_000 808
_exptl_crystal_size_max 0.07
_exptl_crystal_size_mid 0.07
_exptl_crystal_size_min 0.05
_refine_diff_density_max 0.170
_refine_diff_density_min -0.249
_refine_diff_density_rms 0.047
_refine_ls_abs_structure_details
;
 Flack x determined using 2692 quotients [(I+)-(I-)]/[(I+)+(I-)]
 (Parsons, Flack and Wagner, Acta Cryst. B69 (2013) 249-259).
;
_refine_ls_abs_structure_Flack 0.4(3)
_refine_ls_extinction_method none
_refine_ls_goodness_of_fit_ref 1.036
_refine_ls_hydrogen_treatment constr
_refine_ls_matrix_type full
_refine_ls_number_parameters 577
_refine_ls_number_reflns 8013
_refine_ls_number_restraints 1
_refine_ls_restrained_S_all 1.036
_refine_ls_R_factor_all 0.0592
_refine_ls_R_factor_gt 0.0444
_refine_ls_shift/su_max 0.000
_refine_ls_shift/su_mean 0.000
_refine_ls_structure_factor_coef Fsqd
_refine_ls_weighting_details 'w=1/[\s^2^(Fo^2^)+(0.0546P)^2^+0.0734P] where P=(Fo^2^+2Fc^2^)/3'
_refine_ls_weighting_scheme calc
_refine_ls_wR_factor_gt 0.0971
_refine_ls_wR_factor_ref 0.1047
_reflns_Friedel_coverage 0.890
_reflns_Friedel_fraction_full 0.955
_reflns_Friedel_fraction_max 0.949
_reflns_number_gt 6749
_reflns_number_total 8013
_reflns_threshold_expression 'I > 2\s(I)'
_cod_data_source_file d4sc08496a2.cif
_cod_data_source_block 6
_cod_database_code 1573775
_shelx_shelxl_version_number 2018/3
_shelx_space_group_comment
;
The symmetry employed for this shelxl refinement is uniquely defined
by the following loop, which should always be used as a source of
symmetry information in preference to the above space-group names.
They are only intended as comments.
;
_shelx_estimated_absorpt_t_max 0.986
_shelx_estimated_absorpt_t_min 0.980
_olex2_refinement_description
;
1. Fixed Uiso
 At 1.2 times of:
  All B(H) groups, All C(H) groups
2.a Aromatic/amide H refined with riding coordinates:
 C6(H6A), C7(H7), C8(H8A), C10(H10), C11(H11), C12(H12), C16(H16), C17(H17),
 C18(H18), C20(H20), C21(H21), C22(H22), C6A(H6AB), C7A(H7A), C8A(H8AB),
 C10A(H10B), C11A(H11B), C12A(H12B), C16A(H16A), C17A(H17A), C18A(H18A),
 C20A(H20A), C21A(H21A), C22A(H22A)
2.b Boron cage BH refined with riding coordinates:
 B3(H3), B5(H5), B6(H6), B8(H8), B9(H9), B10(H10A), B11(H11A), B12(H12A),
 B3A(H3A), B5A(H5A), B6A(H6AA), B8A(H8AA), B9A(H9A), B10A(H10C), B11A(H11C),
 B12A(H12C)
;
_olex2_submission_special_instructions 'No special instructions were received'

loop_
_space_group_symop_operation_xyz
'x, y, z'
'-x, y+1/2, -z'

loop_
_atom_site_label
_atom_site_type_symbol
_atom_site_fract_x
_atom_site_fract_y
_atom_site_fract_z
_atom_site_U_iso_or_equiv
_atom_site_adp_type
_atom_site_occupancy
_atom_site_site_symmetry_order
_atom_site_calc_flag
_atom_site_refinement_flags_posn
_atom_site_refinement_flags_adp
_atom_site_refinement_flags_occupancy
_atom_site_disorder_assembly
_atom_site_disorder_group
C1 C 0.9952(3) 0.59910(14) 1.00352(18) 0.0252(6) Uani 1 1 d . . . . .
C2 C 0.7956(3) 0.57592(14) 0.96844(18) 0.0250(6) Uani 1 1 d . . . . .
B3 B 0.8105(4) 0.60992(17) 1.0673(2) 0.0277(7) Uani 1 1 d . . . . .
H3 H 0.784216 0.576462 1.123857 0.033 Uiso 1 1 calc R U . . .
C3 C 0.7263(3) 0.50207(14) 0.93989(18) 0.0266(6) Uani 1 1 d . . . . .
B4 B 0.9852(4) 0.67825(17) 1.0627(2) 0.0303(8) Uani 1 1 d . . . . .
C4 C 0.6190(3) 0.51322(15) 0.86764(19) 0.0288(7) Uani 1 1 d . . . . .
B5 B 1.0657(4) 0.68088(18) 0.9587(2) 0.0315(8) Uani 1 1 d . . . . .
H5 H 1.206907 0.694989 0.945638 0.038 Uiso 1 1 calc R U . . .
C5 C 0.6077(4) 0.58781(15) 0.83682(19) 0.0317(7) Uani 1 1 d . . . . .
B6 B 0.9517(4) 0.61300(18) 0.9005(2) 0.0293(7) Uani 1 1 d . . . . .
H6 H 1.017316 0.581534 0.849863 0.035 Uiso 1 1 calc R U . . .
C6 C 0.5074(4) 0.59986(19) 0.7668(2) 0.0419(8) Uani 1 1 d . . . . .
H6A H 0.498625 0.648226 0.744493 0.050 Uiso 1 1 calc R U . . .
B7 B 0.7203(4) 0.63931(18) 0.8965(2) 0.0305(8) Uani 1 1 d . . . . .
C7 C 0.4170(4) 0.5403(2) 0.7277(2) 0.0503(9) Uani 1 1 d . . . . .
H7 H 0.348437 0.549920 0.679531 0.060 Uiso 1 1 calc R U . . .
B8 B 0.6373(4) 0.63885(17) 0.9999(2) 0.0309(8) Uani 1 1 d . . . . .
H8 H 0.495844 0.624929 1.012646 0.037 Uiso 1 1 calc R U . . .
C8 C 0.4258(4) 0.4693(2) 0.7575(2) 0.0459(9) Uani 1 1 d . . . . .
H8A H 0.363167 0.430855 0.730195 0.055 Uiso 1 1 calc R U . . .
B9 B 0.7553(5) 0.70562(18) 1.0598(2) 0.0351(8) Uani 1 1 d . . . . .
H9 H 0.693167 0.735973 1.112182 0.042 Uiso 1 1 calc R U . . .
C9 C 0.5292(4) 0.45316(17) 0.8295(2) 0.0355(7) Uani 1 1 d . . . . .
B10 B 0.9135(5) 0.74941(18) 0.9918(2) 0.0359(8) Uani 1 1 d . . . . .
H10A H 0.953465 0.808618 0.999984 0.043 Uiso 1 1 calc R U . . .
C10 C 0.5543(4) 0.38163(17) 0.8654(2) 0.0394(8) Uani 1 1 d . . . . .
H10 H 0.497441 0.340136 0.841063 0.047 Uiso 1 1 calc R U . . .
B11 B 0.8913(4) 0.70787(19) 0.8905(2) 0.0345(8) Uani 1 1 d . . . . .
H11A H 0.915794 0.739457 0.832449 0.041 Uiso 1 1 calc R U . . .
C11 C 0.6588(4) 0.37164(16) 0.9343(2) 0.0384(8) Uani 1 1 d . . . . .
H11 H 0.672894 0.323350 0.956246 0.046 Uiso 1 1 calc R U . . .
B12 B 0.6975(5) 0.72416(18) 0.9530(2) 0.0376(9) Uani 1 1 d . . . . .
H12A H 0.596399 0.766854 0.935650 0.045 Uiso 1 1 calc R U . . .
C12 C 0.7468(4) 0.43212(15) 0.9737(2) 0.0325(7) Uani 1 1 d . . . . .
H12 H 0.817318 0.424683 1.021700 0.039 Uiso 1 1 calc R U . . .
C13 C 1.1351(3) 0.55150(15) 1.04312(17) 0.0263(6) Uani 1 1 d . . . . .
C14 C 1.2073(3) 0.58977(15) 1.11329(18) 0.0282(6) Uani 1 1 d . . . . .
C15 C 1.1342(4) 0.66172(16) 1.12937(19) 0.0312(7) Uani 1 1 d . . . . .
C16 C 1.2048(4) 0.70033(18) 1.1962(2) 0.0427(8) Uani 1 1 d . . . . .
H16 H 1.160854 0.748029 1.209028 0.051 Uiso 1 1 calc R U . . .
C17 C 1.3422(5) 0.6690(2) 1.2454(2) 0.0498(9) Uani 1 1 d . . . . .
H17 H 1.388132 0.696490 1.290554 0.060 Uiso 1 1 calc R U . . .
C18 C 1.4108(4) 0.6000(2) 1.2297(2) 0.0467(9) Uani 1 1 d . . . . .
H18 H 1.502074 0.580534 1.263909 0.056 Uiso 1 1 calc R U . . .
C19 C 1.3442(3) 0.55751(18) 1.16170(19) 0.0345(7) Uani 1 1 d . . . . .
C20 C 1.4055(4) 0.48614(18) 1.1381(2) 0.0403(8) Uani 1 1 d . . . . .
H20 H 1.496331 0.462904 1.169552 0.048 Uiso 1 1 calc R U . . .
C21 C 1.3351(4) 0.45043(18) 1.0705(2) 0.0396(8) Uani 1 1 d . . . . .
H21 H 1.377967 0.402794 1.056669 0.047 Uiso 1 1 calc R U . . .
C22 C 1.1993(4) 0.48297(16) 1.0207(2) 0.0322(7) Uani 1 1 d . . . . .
H22 H 1.154350 0.458205 0.973416 0.039 Uiso 1 1 calc R U . . .
C1A C 0.5150(3) 0.40490(15) 0.43408(18) 0.0271(6) Uani 1 1 d . . . . .
C2A C 0.3092(3) 0.41424(15) 0.46718(18) 0.0272(6) Uani 1 1 d . . . . .
B3A B 0.3360(4) 0.39264(19) 0.3648(2) 0.0299(8) Uani 1 1 d . . . . .
H3A H 0.301441 0.430936 0.312874 0.036 Uiso 1 1 calc R U . . .
C3A C 0.2211(3) 0.48057(16) 0.50506(19) 0.0301(7) Uani 1 1 d . . . . .
B4A B 0.5293(4) 0.33270(18) 0.3637(2) 0.0305(7) Uani 1 1 d . . . . .
C4A C 0.1162(3) 0.45613(17) 0.57254(19) 0.0318(7) Uani 1 1 d . . . . .
B5A B 0.6079(4) 0.32227(18) 0.4689(2) 0.0325(8) Uani 1 1 d . . . . .
H5A H 0.751596 0.313719 0.483540 0.039 Uiso 1 1 calc R U . . .
C5A C 0.1231(4) 0.37849(17) 0.5916(2) 0.0352(7) Uani 1 1 d . . . . .
B6A B 0.4730(4) 0.37711(19) 0.5331(2) 0.0303(8) Uani 1 1 d . . . . .
H6AA H 0.527938 0.405329 0.589214 0.036 Uiso 1 1 calc R U . . .
C6A C 0.0223(4) 0.35349(19) 0.6569(2) 0.0468(9) Uani 1 1 d . . . . .
H6AB H 0.023379 0.302592 0.671029 0.056 Uiso 1 1 calc R U . . .
B7A B 0.2505(4) 0.34007(19) 0.5282(2) 0.0309(8) Uani 1 1 d . . . . .
C7A C -0.0825(5) 0.4038(2) 0.7027(2) 0.0577(10) Uani 1 1 d . . . . .
H7A H -0.150615 0.385698 0.747019 0.069 Uiso 1 1 calc R U . . .
B8A B 0.1711(4) 0.3478(2) 0.4231(2) 0.0337(8) Uani 1 1 d . . . . .
H8AA H 0.027175 0.355850 0.408623 0.040 Uiso 1 1 calc R U . . .
C8A C -0.0875(4) 0.4779(2) 0.6843(2) 0.0500(9) Uani 1 1 d . . . . .
H8AB H -0.159012 0.510008 0.715936 0.060 Uiso 1 1 calc R U . . .
B9A B 0.3098(5) 0.29465(19) 0.3574(2) 0.0358(8) Uani 1 1 d . . . . .
H9A H 0.258989 0.267755 0.299709 0.043 Uiso 1 1 calc R U . . .
C9A C 0.0139(4) 0.50724(19) 0.6181(2) 0.0398(8) Uani 1 1 d . . . . .
B10A B 0.4765(5) 0.25101(19) 0.4224(2) 0.0347(8) Uani 1 1 d . . . . .
H10C H 0.532906 0.195537 0.406908 0.042 Uiso 1 1 calc R U . . .
C10A C 0.0232(4) 0.58283(19) 0.5959(2) 0.0439(8) Uani 1 1 d . . . . .
H10B H -0.043199 0.618288 0.625477 0.053 Uiso 1 1 calc R U . . .
B11A B 0.4392(4) 0.27943(19) 0.5281(2) 0.0356(8) Uani 1 1 d . . . . .
H11C H 0.470315 0.242537 0.581761 0.043 Uiso 1 1 calc R U . . .
C11A C 0.1288(4) 0.60555(18) 0.5312(2) 0.0420(8) Uani 1 1 d . . . . .
H11B H 0.135250 0.656646 0.518362 0.050 Uiso 1 1 calc R U . . .
B12A B 0.2539(5) 0.26166(19) 0.4599(2) 0.0369(9) Uani 1 1 d . . . . .
H12C H 0.164975 0.212926 0.469230 0.044 Uiso 1 1 calc R U . . .
C12A C 0.2278(4) 0.55424(17) 0.4835(2) 0.0350(7) Uani 1 1 d . . . . .
H12B H 0.296078 0.570315 0.438227 0.042 Uiso 1 1 calc R U . . .
C13A C 0.6399(3) 0.46320(15) 0.40323(18) 0.0280(6) Uani 1 1 d . . . . .
C14A C 0.7246(3) 0.43628(16) 0.33081(18) 0.0285(6) Uani 1 1 d . . . . .
C15A C 0.6742(4) 0.36342(16) 0.30338(18) 0.0313(7) Uani 1 1 d . . . . .
C16A C 0.7588(4) 0.33542(18) 0.23502(19) 0.0404(8) Uani 1 1 d . . . . .
H16A H 0.728702 0.287714 0.215007 0.048 Uiso 1 1 calc R U . . .
C17A C 0.8903(4) 0.37762(19) 0.1946(2) 0.0461(9) Uani 1 1 d . . . . .
H17A H 0.948199 0.356886 0.148541 0.055 Uiso 1 1 calc R U . . .
C18A C 0.9364(4) 0.44766(18) 0.2202(2) 0.0415(8) Uani 1 1 d . . . . .
H18A H 1.023489 0.474690 0.191268 0.050 Uiso 1 1 calc R U . . .
C19A C 0.8531(4) 0.47966(17) 0.29015(19) 0.0334(7) Uani 1 1 d . . . . .
C20A C 0.8884(4) 0.55186(18) 0.3218(2) 0.0398(8) Uani 1 1 d . . . . .
H20A H 0.970782 0.582897 0.294901 0.048 Uiso 1 1 calc R U . . .
C21A C 0.8035(4) 0.57687(18) 0.3913(2) 0.0416(8) Uani 1 1 d . . . . .
H21A H 0.828236 0.625201 0.411037 0.050 Uiso 1 1 calc R U . . .
C22A C 0.6804(4) 0.53225(16) 0.4341(2) 0.0345(7) Uani 1 1 d . . . . .
H22A H 0.626964 0.549608 0.483036 0.041 Uiso 1 1 calc R U . . .

loop_
_atom_site_aniso_label
_atom_site_aniso_U_11
_atom_site_aniso_U_22
_atom_site_aniso_U_33
_atom_site_aniso_U_23
_atom_site_aniso_U_13
_atom_site_aniso_U_12
C1 0.0235(13) 0.0241(13) 0.0282(16) 0.0007(12) 0.0017(11) -0.0043(11)
C2 0.0219(13) 0.0262(14) 0.0270(17) 0.0015(12) 0.0017(12) -0.0011(10)
B3 0.0267(15) 0.0282(17) 0.028(2) -0.0021(14) 0.0037(14) 0.0019(13)
C3 0.0235(13) 0.0270(14) 0.0294(18) -0.0012(12) 0.0056(12) -0.0023(11)
B4 0.0346(17) 0.0245(16) 0.032(2) -0.0020(14) 0.0017(15) -0.0025(13)
C4 0.0235(13) 0.0326(15) 0.0303(18) -0.0008(13) 0.0030(12) -0.0052(11)
B5 0.0323(17) 0.0286(17) 0.034(2) 0.0070(15) 0.0011(15) -0.0082(14)
C5 0.0290(14) 0.0349(16) 0.0311(18) 0.0057(13) -0.0011(13) -0.0040(12)
B6 0.0273(16) 0.0355(18) 0.025(2) 0.0053(15) 0.0012(14) -0.0061(14)
C6 0.0385(17) 0.0468(19) 0.040(2) 0.0059(16) -0.0075(15) -0.0043(14)
B7 0.0300(17) 0.0293(17) 0.032(2) 0.0087(15) -0.0011(15) -0.0008(13)
C7 0.0424(18) 0.067(2) 0.041(2) 0.0027(18) -0.0140(16) -0.0076(17)
B8 0.0288(16) 0.0280(17) 0.036(2) 0.0001(15) 0.0014(15) 0.0047(13)
C8 0.0387(17) 0.057(2) 0.042(2) -0.0088(17) -0.0033(16) -0.0124(15)
B9 0.0378(18) 0.0273(17) 0.040(2) -0.0051(16) 0.0000(16) 0.0070(14)
C9 0.0295(14) 0.0421(18) 0.0349(19) -0.0072(15) 0.0055(13) -0.0099(13)
B10 0.0406(19) 0.0232(16) 0.044(2) 0.0021(16) -0.0065(17) -0.0023(14)
C10 0.0397(17) 0.0346(17) 0.044(2) -0.0093(15) 0.0074(15) -0.0147(13)
B11 0.0360(18) 0.0294(17) 0.038(2) 0.0113(16) -0.0045(16) -0.0075(14)
C11 0.0427(17) 0.0260(15) 0.047(2) 0.0004(14) 0.0115(16) -0.0057(13)
B12 0.0389(19) 0.0250(17) 0.049(3) 0.0019(16) -0.0081(17) 0.0035(14)
C12 0.0316(15) 0.0295(15) 0.0365(19) 0.0035(13) 0.0041(14) -0.0017(12)
C13 0.0214(12) 0.0295(14) 0.0282(17) 0.0051(13) 0.0039(11) -0.0003(11)
C14 0.0241(13) 0.0336(16) 0.0271(18) 0.0046(13) 0.0043(12) -0.0038(11)
C15 0.0315(15) 0.0317(15) 0.0306(19) 0.0007(13) 0.0026(13) -0.0070(12)
C16 0.0452(18) 0.0427(18) 0.040(2) -0.0064(16) -0.0014(16) -0.0102(15)
C17 0.051(2) 0.064(2) 0.035(2) -0.0027(18) -0.0106(16) -0.0151(18)
C18 0.0392(17) 0.064(2) 0.037(2) 0.0126(17) -0.0099(15) -0.0042(17)
C19 0.0258(14) 0.0462(18) 0.0316(19) 0.0081(15) 0.0013(13) -0.0043(13)
C20 0.0274(15) 0.0488(18) 0.045(2) 0.0156(16) 0.0006(14) 0.0046(13)
C21 0.0296(15) 0.0401(17) 0.049(2) 0.0086(16) 0.0098(15) 0.0094(13)
C22 0.0278(14) 0.0333(15) 0.0356(19) 0.0011(14) 0.0046(13) 0.0002(12)
C1A 0.0223(13) 0.0341(15) 0.0250(17) -0.0013(13) 0.0034(12) 0.0015(11)
C2A 0.0218(13) 0.0320(15) 0.0279(17) 0.0012(13) 0.0023(12) 0.0003(11)
B3A 0.0255(16) 0.0377(18) 0.026(2) 0.0003(15) -0.0008(14) -0.0001(13)
C3A 0.0229(13) 0.0373(16) 0.0300(18) -0.0013(13) -0.0002(12) 0.0015(11)
B4A 0.0350(17) 0.0291(17) 0.028(2) -0.0028(15) 0.0001(15) 0.0033(14)
C4A 0.0214(13) 0.0452(17) 0.0287(18) -0.0032(14) 0.0019(12) 0.0005(12)
B5A 0.0310(17) 0.0351(18) 0.031(2) 0.0054(15) -0.0001(15) 0.0043(14)
C5A 0.0271(15) 0.0453(18) 0.0334(19) 0.0019(15) 0.0007(13) -0.0042(13)
B6A 0.0246(16) 0.0402(19) 0.026(2) 0.0044(15) -0.0020(14) 0.0004(14)
C6A 0.0426(18) 0.055(2) 0.043(2) 0.0068(17) 0.0165(16) -0.0043(16)
B7A 0.0276(16) 0.0357(18) 0.029(2) 0.0051(15) 0.0001(14) -0.0080(14)
C7A 0.050(2) 0.075(3) 0.048(3) 0.006(2) 0.0255(18) -0.0007(19)
B8A 0.0272(16) 0.0396(19) 0.034(2) 0.0022(16) -0.0026(15) -0.0091(14)
C8A 0.0400(18) 0.066(2) 0.044(2) -0.0064(19) 0.0141(16) 0.0068(17)
B9A 0.0379(18) 0.0350(19) 0.034(2) -0.0011(16) -0.0019(16) -0.0060(15)
C9A 0.0303(16) 0.055(2) 0.035(2) -0.0020(16) 0.0001(14) 0.0081(14)
B10A 0.0405(19) 0.0303(17) 0.033(2) 0.0028(16) 0.0023(16) -0.0003(15)
C10A 0.0360(17) 0.053(2) 0.042(2) -0.0074(17) -0.0024(15) 0.0141(15)
B11A 0.0373(18) 0.0340(18) 0.036(2) 0.0037(16) 0.0023(16) 0.0020(15)
C11A 0.0363(16) 0.0414(18) 0.048(2) -0.0020(16) -0.0050(16) 0.0105(14)
B12A 0.0414(19) 0.0347(19) 0.035(2) 0.0002(16) 0.0018(16) -0.0084(15)
C12A 0.0291(14) 0.0375(17) 0.0382(19) 0.0026(15) 0.0000(13) 0.0051(13)
C13A 0.0212(13) 0.0347(15) 0.0280(17) 0.0036(13) -0.0004(12) 0.0010(11)
C14A 0.0212(13) 0.0366(16) 0.0279(18) 0.0053(13) 0.0005(12) 0.0032(11)
C15A 0.0324(15) 0.0358(17) 0.0257(18) 0.0042(13) 0.0011(13) 0.0086(12)
C16A 0.0509(18) 0.0371(17) 0.0333(19) 0.0049(15) 0.0100(16) 0.0116(15)
C17A 0.054(2) 0.049(2) 0.036(2) 0.0112(16) 0.0207(17) 0.0206(16)
C18A 0.0344(16) 0.050(2) 0.040(2) 0.0179(17) 0.0124(15) 0.0106(14)
C19A 0.0253(14) 0.0425(17) 0.0324(18) 0.0110(14) 0.0026(13) 0.0059(12)
C20A 0.0277(14) 0.0459(18) 0.046(2) 0.0086(17) 0.0012(14) -0.0057(14)
C21A 0.0326(15) 0.0452(19) 0.047(2) 0.0017(16) -0.0048(15) -0.0110(13)
C22A 0.0302(15) 0.0410(18) 0.0322(19) -0.0015(14) -0.0004(13) -0.0037(12)

loop_
_atom_type_symbol
_atom_type_description
_atom_type_scat_dispersion_real
_atom_type_scat_dispersion_imag
_atom_type_scat_source
C C 0.0137 0.0067 'International Tables Vol C Tables 4.2.6.8 and 6.1.1.4'
H H 0.0000 0.0000 'International Tables Vol C Tables 4.2.6.8 and 6.1.1.4'
B B 0.0070 0.0029 'International Tables Vol C Tables 4.2.6.8 and 6.1.1.4'

loop_
_geom_angle_atom_site_label_1
_geom_angle_atom_site_label_2
_geom_angle_atom_site_label_3
_geom_angle
_geom_angle_site_symmetry_1
_geom_angle_site_symmetry_3
_geom_angle_publ_flag
C2 C1 B3 60.37(17) . . ?
C2 C1 B4 110.8(2) . . ?
C2 C1 B5 110.7(2) . . ?
C2 C1 B6 62.65(17) . . ?
B4 C1 B3 62.59(18) . . ?
B4 C1 B5 62.78(19) . . ?
B5 C1 B3 113.7(2) . . ?
B6 C1 B3 114.4(2) . . ?
B6 C1 B4 114.3(2) . . ?
B6 C1 B5 61.54(18) . . ?
C13 C1 C2 129.4(2) . . ?
C13 C1 B3 111.8(2) . . ?
C13 C1 B4 105.8(2) . . ?
C13 C1 B5 116.7(2) . . ?
C13 C1 B6 128.7(2) . . ?
C1 C2 B3 62.64(17) . . ?
C1 C2 B6 60.35(17) . . ?
C1 C2 B7 110.8(2) . . ?
C1 C2 B8 111.2(2) . . ?
B3 C2 B6 114.3(2) . . ?
B3 C2 B7 114.3(2) . . ?
B3 C2 B8 61.89(18) . . ?
C3 C2 C1 129.9(2) . . ?
C3 C2 B3 128.5(2) . . ?
C3 C2 B6 112.2(2) . . ?
C3 C2 B7 105.6(2) . . ?
C3 C2 B8 115.7(2) . . ?
B7 C2 B6 62.67(18) . . ?
B7 C2 B8 62.63(19) . . ?
B8 C2 B6 113.9(2) . . ?
C1 B3 H3 124.9 . . ?
C1 B3 B4 57.82(17) . . ?
C1 B3 B8 104.7(2) . . ?
C1 B3 B9 104.8(2) . . ?
C2 B3 C1 56.99(16) . . ?
C2 B3 H3 124.2 . . ?
C2 B3 B4 104.2(2) . . ?
C2 B3 B8 59.36(18) . . ?
C2 B3 B9 105.7(2) . . ?
B4 B3 H3 122.6 . . ?
B8 B3 H3 121.9 . . ?
B8 B3 B4 107.9(2) . . ?
B8 B3 B9 60.14(18) . . ?
B9 B3 H3 122.4 . . ?
B9 B3 B4 60.36(18) . . ?
C4 C3 C2 108.6(2) . . ?
C12 C3 C2 130.5(3) . . ?
C12 C3 C4 120.8(3) . . ?
C1 B4 B3 59.59(17) . . ?
C1 B4 B5 58.84(18) . . ?
C1 B4 B9 105.1(2) . . ?
C1 B4 B10 104.5(2) . . ?
B5 B4 B3 108.1(2) . . ?
B5 B4 B9 107.7(2) . . ?
B5 B4 B10 59.04(19) . . ?
B9 B4 B3 59.09(18) . . ?
B10 B4 B3 107.4(2) . . ?
B10 B4 B9 60.5(2) . . ?
C15 B4 C1 100.9(2) . . ?
C15 B4 B3 110.9(2) . . ?
C15 B4 B5 113.6(2) . . ?
C15 B4 B9 138.3(3) . . ?
C15 B4 B10 141.0(3) . . ?
C3 C4 C5 116.5(2) . . ?
C9 C4 C3 120.9(3) . . ?
C9 C4 C5 122.6(3) . . ?
C1 B5 B4 58.37(17) . . ?
C1 B5 H5 124.9 . . ?
C1 B5 B6 58.83(18) . . ?
C1 B5 B10 105.3(2) . . ?
C1 B5 B11 105.4(2) . . ?
B4 B5 H5 121.1 . . ?
B6 B5 B4 108.4(2) . . ?
B6 B5 H5 121.1 . . ?
B6 B5 B10 109.4(2) . . ?
B6 B5 B11 60.30(19) . . ?
B10 B5 B4 60.6(2) . . ?
B10 B5 H5 121.3 . . ?
B10 B5 B11 61.3(2) . . ?
B11 B5 B4 109.5(2) . . ?
B11 B5 H5 121.3 . . ?
C4 C5 B7 108.0(2) . . ?
C6 C5 C4 117.7(3) . . ?
C6 C5 B7 134.3(3) . . ?
C1 B6 C2 57.00(16) . . ?
C1 B6 B5 59.63(17) . . ?
C1 B6 H6 123.9 . . ?
C1 B6 B7 104.2(2) . . ?
C1 B6 B11 105.9(2) . . ?
C2 B6 B5 104.8(2) . . ?
C2 B6 H6 125.0 . . ?
C2 B6 B7 57.85(17) . . ?
C2 B6 B11 104.5(2) . . ?
B5 B6 H6 121.9 . . ?
B5 B6 B7 107.5(2) . . ?
B5 B6 B11 60.18(19) . . ?
B7 B6 H6 122.9 . . ?
B11 B6 H6 122.5 . . ?
B11 B6 B7 59.88(18) . . ?
C5 C6 H6A 119.8 . . ?
C5 C6 C7 120.5(3) . . ?
C7 C6 H6A 119.8 . . ?
C2 B7 B6 59.48(17) . . ?
C2 B7 B8 58.80(17) . . ?
C2 B7 B11 105.3(2) . . ?
C2 B7 B12 104.7(2) . . ?
C5 B7 C2 101.2(2) . . ?
C5 B7 B6 112.2(3) . . ?
C5 B7 B8 112.2(2) . . ?
C5 B7 B11 139.0(3) . . ?
C5 B7 B12 139.5(3) . . ?
B8 B7 B6 108.2(2) . . ?
B11 B7 B6 59.19(18) . . ?
B11 B7 B8 108.3(2) . . ?
B11 B7 B12 60.8(2) . . ?
B12 B7 B6 107.7(2) . . ?
B12 B7 B8 59.4(2) . . ?
C6 C7 H7 119.0 . . ?
C8 C7 C6 121.9(3) . . ?
C8 C7 H7 119.0 . . ?
C2 B8 B3 58.75(17) . . ?
C2 B8 B7 58.57(17) . . ?
C2 B8 H8 124.8 . . ?
C2 B8 B9 105.2(2) . . ?
C2 B8 B12 105.2(2) . . ?
B3 B8 B7 108.3(2) . . ?
B3 B8 H8 121.2 . . ?
B3 B8 B9 60.15(18) . . ?
B3 B8 B12 109.2(2) . . ?
B7 B8 H8 121.2 . . ?
B9 B8 B7 109.2(2) . . ?
B9 B8 H8 121.5 . . ?
B12 B8 B7 60.3(2) . . ?
B12 B8 H8 121.5 . . ?
B12 B8 B9 61.2(2) . . ?
C7 C8 H8A 119.9 . . ?
C7 C8 C9 120.2(3) . . ?
C9 C8 H8A 119.9 . . ?
B3 B9 B4 60.55(17) . . ?
B3 B9 H9 121.6 . . ?
B3 B9 B10 108.0(2) . . ?
B3 B9 B12 107.3(2) . . ?
B4 B9 H9 121.7 . . ?
B4 B9 B10 59.74(19) . . ?
B4 B9 B12 107.2(3) . . ?
B8 B9 B3 59.71(18) . . ?
B8 B9 B4 107.7(2) . . ?
B8 B9 H9 122.3 . . ?
B8 B9 B10 106.9(3) . . ?
B8 B9 B12 59.34(19) . . ?
B10 B9 H9 122.2 . . ?
B12 B9 H9 122.5 . . ?
B12 B9 B10 59.4(2) . . ?
C4 C9 C8 117.1(3) . . ?
C4 C9 C10 117.0(3) . . ?
C8 C9 C10 125.9(3) . . ?
B4 B10 B9 59.79(19) . . ?
B4 B10 H10A 121.8 . . ?
B4 B10 B11 107.9(2) . . ?
B5 B10 B4 60.39(19) . . ?
B5 B10 B9 108.2(2) . . ?
B5 B10 H10A 121.8 . . ?
B5 B10 B11 59.39(19) . . ?
B5 B10 B12 107.7(2) . . ?
B9 B10 H10A 121.5 . . ?
B11 B10 B9 108.4(2) . . ?
B11 B10 H10A 121.7 . . ?
B12 B10 B4 107.8(2) . . ?
B12 B10 B9 60.2(2) . . ?
B12 B10 H10A 121.7 . . ?
B12 B10 B11 60.3(2) . . ?
C9 C10 H10 119.2 . . ?
C11 C10 C9 121.5(3) . . ?
C11 C10 H10 119.2 . . ?
B5 B11 B6 59.52(18) . . ?
B5 B11 B7 107.8(2) . . ?
B5 B11 B10 59.3(2) . . ?
B5 B11 H11A 122.4 . . ?
B5 B11 B12 107.1(3) . . ?
B6 B11 B7 60.92(18) . . ?
B6 B11 B10 107.2(2) . . ?
B6 B11 H11A 121.5 . . ?
B6 B11 B12 108.2(2) . . ?
B7 B11 B10 107.2(3) . . ?
B7 B11 H11A 121.6 . . ?
B7 B11 B12 59.69(19) . . ?
B10 B11 H11A 122.5 . . ?
B10 B11 B12 59.5(2) . . ?
B12 B11 H11A 122.0 . . ?
C10 C11 H11 119.2 . . ?
C10 C11 C12 121.6(3) . . ?
C12 C11 H11 119.2 . . ?
B7 B12 B9 107.9(2) . . ?
B7 B12 B10 107.6(2) . . ?
B7 B12 B11 59.56(19) . . ?
B7 B12 H12A 121.9 . . ?
B8 B12 B7 60.35(19) . . ?
B8 B12 B9 59.5(2) . . ?
B8 B12 B10 107.8(2) . . ?
B8 B12 B11 108.1(2) . . ?
B8 B12 H12A 121.8 . . ?
B9 B12 B11 108.5(2) . . ?
B9 B12 H12A 121.6 . . ?
B10 B12 B9 60.4(2) . . ?
B10 B12 B11 60.2(2) . . ?
B10 B12 H12A 121.7 . . ?
B11 B12 H12A 121.6 . . ?
C3 C12 C11 118.1(3) . . ?
C3 C12 H12 120.9 . . ?
C11 C12 H12 120.9 . . ?
C14 C13 C1 108.8(2) . . ?
C22 C13 C1 130.5(3) . . ?
C22 C13 C14 120.7(3) . . ?
C13 C14 C15 115.9(2) . . ?
C19 C14 C13 120.7(3) . . ?
C19 C14 C15 123.4(3) . . ?
C14 C15 B4 108.6(2) . . ?
C16 C15 B4 134.6(3) . . ?
C16 C15 C14 116.8(3) . . ?
C15 C16 H16 119.7 . . ?
C15 C16 C17 120.6(3) . . ?
C17 C16 H16 119.7 . . ?
C16 C17 H17 118.9 . . ?
C18 C17 C16 122.1(3) . . ?
C18 C17 H17 118.9 . . ?
C17 C18 H18 120.0 . . ?
C17 C18 C19 120.0(3) . . ?
C19 C18 H18 120.0 . . ?
C14 C19 C18 117.0(3) . . ?
C14 C19 C20 117.5(3) . . ?
C20 C19 C18 125.5(3) . . ?
C19 C20 H20 119.5 . . ?
C21 C20 C19 121.0(3) . . ?
C21 C20 H20 119.5 . . ?
C20 C21 H21 119.0 . . ?
C20 C21 C22 121.9(3) . . ?
C22 C21 H21 119.0 . . ?
C13 C22 C21 118.2(3) . . ?
C13 C22 H22 120.9 . . ?
C21 C22 H22 120.9 . . ?
C2A C1A B3A 60.31(18) . . ?
C2A C1A B4A 110.8(2) . . ?
C2A C1A B5A 110.9(2) . . ?
C2A C1A B6A 62.77(17) . . ?
B4A C1A B3A 62.60(18) . . ?
B4A C1A B5A 62.73(19) . . ?
B5A C1A B3A 113.7(2) . . ?
B6A C1A B3A 114.3(2) . . ?
B6A C1A B4A 114.1(2) . . ?
B6A C1A B5A 61.53(19) . . ?
C13A C1A C2A 129.1(2) . . ?
C13A C1A B3A 110.8(2) . . ?
C13A C1A B4A 105.2(2) . . ?
C13A C1A B5A 117.2(2) . . ?
C13A C1A B6A 129.8(2) . . ?
C1A C2A B3A 62.81(18) . . ?
C1A C2A B6A 60.22(18) . . ?
C1A C2A B7A 110.7(2) . . ?
C1A C2A B8A 110.9(2) . . ?
B3A C2A B6A 114.3(2) . . ?
B3A C2A B7A 114.3(2) . . ?
B3A C2A B8A 61.52(18) . . ?
C3A C2A C1A 129.3(2) . . ?
C3A C2A B3A 129.2(2) . . ?
C3A C2A B6A 111.5(2) . . ?
C3A C2A B7A 105.4(2) . . ?
C3A C2A B8A 116.9(2) . . ?
B7A C2A B6A 62.52(17) . . ?
B7A C2A B8A 62.82(18) . . ?
B8A C2A B6A 113.6(2) . . ?
C1A B3A H3A 125.0 . . ?
C1A B3A B4A 58.04(17) . . ?
C1A B3A B8A 104.8(2) . . ?
C1A B3A B9A 104.5(2) . . ?
C2A B3A C1A 56.89(17) . . ?
C2A B3A H3A 123.9 . . ?
C2A B3A B4A 104.4(2) . . ?
C2A B3A B8A 59.72(18) . . ?
C2A B3A B9A 106.0(3) . . ?
B4A B3A H3A 122.8 . . ?
B8A B3A H3A 121.8 . . ?
B8A B3A B4A 107.6(2) . . ?
B8A B3A B9A 60.3(2) . . ?
B9A B3A H3A 122.5 . . ?
B9A B3A B4A 59.81(18) . . ?
C4A C3A C2A 108.6(2) . . ?
C12A C3A C2A 130.4(3) . . ?
C12A C3A C4A 121.1(3) . . ?
C1A B4A B3A 59.35(17) . . ?
C1A B4A B5A 58.73(18) . . ?
C1A B4A B9A 105.1(2) . . ?
C1A B4A B10A 104.6(2) . . ?
B5A B4A B3A 107.9(2) . . ?
B9A B4A B3A 59.18(18) . . ?
B9A B4A B5A 107.8(2) . . ?
B9A B4A B10A 60.48(19) . . ?
B10A B4A B3A 107.4(2) . . ?
B10A B4A B5A 59.27(19) . . ?
C15A B4A C1A 101.1(2) . . ?
C15A B4A B3A 111.1(2) . . ?
C15A B4A B5A 113.6(2) . . ?
C15A B4A B9A 138.2(3) . . ?
C15A B4A B10A 140.8(3) . . ?
C3A C4A C5A 116.6(3) . . ?
C9A C4A C3A 120.6(3) . . ?
C9A C4A C5A 122.8(3) . . ?
C1A B5A B4A 58.54(18) . . ?
C1A B5A H5A 125.0 . . ?
C1A B5A B6A 58.56(18) . . ?
C1A B5A B10A 105.1(2) . . ?
C1A B5A B11A 105.1(2) . . ?
B4A B5A H5A 121.3 . . ?
B6A B5A B4A 108.2(2) . . ?
B6A B5A H5A 121.1 . . ?
B6A B5A B10A 109.3(2) . . ?
B6A B5A B11A 60.36(19) . . ?
B10A B5A B4A 60.18(19) . . ?
B10A B5A H5A 121.5 . . ?
B11A B5A B4A 109.0(2) . . ?
B11A B5A H5A 121.6 . . ?
B11A B5A B10A 61.2(2) . . ?
C4A C5A B7A 108.0(3) . . ?
C6A C5A C4A 117.6(3) . . ?
C6A C5A B7A 134.4(3) . . ?
C1A B6A C2A 57.01(16) . . ?
C1A B6A B5A 59.91(18) . . ?
C1A B6A H6AA 123.9 . . ?
C1A B6A B7A 104.4(2) . . ?
C1A B6A B11A 105.9(3) . . ?
C2A B6A B5A 105.1(2) . . ?
C2A B6A H6AA 124.9 . . ?
C2A B6A B7A 57.87(17) . . ?
C2A B6A B11A 104.5(2) . . ?
B5A B6A H6AA 121.6 . . ?
B5A B6A B7A 107.9(2) . . ?
B5A B6A B11A 60.2(2) . . ?
B7A B6A H6AA 122.7 . . ?
B11A B6A H6AA 122.6 . . ?
B11A B6A B7A 60.00(19) . . ?
C5A C6A H6AB 119.8 . . ?
C5A C6A C7A 120.3(3) . . ?
C7A C6A H6AB 119.8 . . ?
C2A B7A B6A 59.61(17) . . ?
C2A B7A B8A 58.89(18) . . ?
C2A B7A B11A 105.3(2) . . ?
C2A B7A B12A 104.6(2) . . ?
C5A B7A C2A 101.2(2) . . ?
C5A B7A B6A 112.4(3) . . ?
C5A B7A B8A 112.5(2) . . ?
C5A B7A B11A 139.3(3) . . ?
C5A B7A B12A 139.6(3) . . ?
B8A B7A B6A 108.1(2) . . ?
B11A B7A B6A 59.33(19) . . ?
B11A B7A B8A 107.5(3) . . ?
B11A B7A B12A 60.2(2) . . ?
B12A B7A B6A 107.4(2) . . ?
B12A B7A B8A 59.1(2) . . ?
C6A C7A H7A 119.2 . . ?
C8A C7A C6A 121.7(3) . . ?
C8A C7A H7A 119.2 . . ?
C2A B8A B3A 58.76(18) . . ?
C2A B8A B7A 58.29(18) . . ?
C2A B8A H8AA 125.0 . . ?
C2A B8A B9A 105.3(2) . . ?
C2A B8A B12A 105.0(2) . . ?
B3A B8A B7A 108.2(2) . . ?
B3A B8A H8AA 121.1 . . ?
B3A B8A B9A 60.32(19) . . ?
B3A B8A B12A 109.5(2) . . ?
B7A B8A H8AA 121.3 . . ?
B9A B8A B7A 109.4(2) . . ?
B9A B8A H8AA 121.3 . . ?
B12A B8A B7A 60.3(2) . . ?
B12A B8A H8AA 121.4 . . ?
B12A B8A B9A 61.5(2) . . ?
C7A C8A H8AB 119.6 . . ?
C7A C8A C9A 120.8(3) . . ?
C9A C8A H8AB 119.6 . . ?
B3A B9A B4A 61.01(18) . . ?
B3A B9A H9A 121.6 . . ?
B3A B9A B10A 108.5(2) . . ?
B3A B9A B12A 106.9(3) . . ?
B4A B9A H9A 121.4 . . ?
B4A B9A B10A 59.96(19) . . ?
B4A B9A B12A 107.3(2) . . ?
B8A B9A B3A 59.42(19) . . ?
B8A B9A B4A 107.9(2) . . ?
B8A B9A H9A 122.4 . . ?
B8A B9A B10A 107.1(3) . . ?
B8A B9A B12A 59.1(2) . . ?
B10A B9A H9A 121.8 . . ?
B10A B9A B12A 59.5(2) . . ?
B12A B9A H9A 122.8 . . ?
C4A C9A C8A 116.8(3) . . ?
C10A C9A C4A 117.8(3) . . ?
C10A C9A C8A 125.3(3) . . ?
B4A B10A B9A 59.56(19) . . ?
B4A B10A H10C 121.8 . . ?
B4A B10A B11A 107.8(2) . . ?
B4A B10A B12A 107.7(2) . . ?
B5A B10A B4A 60.55(19) . . ?
B5A B10A B9A 108.1(2) . . ?
B5A B10A H10C 122.0 . . ?
B5A B10A B11A 59.27(19) . . ?
B5A B10A B12A 107.2(2) . . ?
B9A B10A H10C 121.5 . . ?
B9A B10A B11A 108.2(3) . . ?
B11A B10A H10C 122.0 . . ?
B12A B10A B9A 60.4(2) . . ?
B12A B10A H10C 122.0 . . ?
B12A B10A B11A 59.7(2) . . ?
C9A C10A H10B 119.7 . . ?
C11A C10A C9A 120.6(3) . . ?
C11A C10A H10B 119.7 . . ?
B5A B11A B6A 59.47(19) . . ?
B5A B11A B7A 107.9(2) . . ?
B5A B11A B10A 59.6(2) . . ?
B5A B11A H11C 122.2 . . ?
B5A B11A B12A 107.5(2) . . ?
B6A B11A B7A 60.67(18) . . ?
B6A B11A B10A 107.4(3) . . ?
B6A B11A H11C 121.7 . . ?
B6A B11A B12A 108.3(2) . . ?
B7A B11A B10A 107.7(3) . . ?
B7A B11A H11C 121.5 . . ?
B7A B11A B12A 60.0(2) . . ?
B10A B11A H11C 122.2 . . ?
B12A B11A B10A 59.8(2) . . ?
B12A B11A H11C 121.8 . . ?
C10A C11A H11B 119.1 . . ?
C10A C11A C12A 121.9(3) . . ?
C12A C11A H11B 119.1 . . ?
B7A B12A B9A 108.1(2) . . ?
B7A B12A B10A 108.2(2) . . ?
B7A B12A B11A 59.86(19) . . ?
B7A B12A H12C 121.5 . . ?
B8A B12A B7A 60.64(19) . . ?
B8A B12A B9A 59.43(19) . . ?
B8A B12A B10A 107.8(2) . . ?
B8A B12A B11A 108.5(2) . . ?
B8A B12A H12C 121.7 . . ?
B9A B12A H12C 121.8 . . ?
B10A B12A B9A 60.0(2) . . ?
B10A B12A H12C 121.7 . . ?
B11A B12A B9A 108.4(2) . . ?
B11A B12A B10A 60.4(2) . . ?
B11A B12A H12C 121.3 . . ?
C3A C12A C11A 118.0(3) . . ?
C3A C12A H12B 121.0 . . ?
C11A C12A H12B 121.0 . . ?
C14A C13A C1A 108.9(2) . . ?
C22A C13A C1A 130.6(3) . . ?
C22A C13A C14A 120.5(3) . . ?
C13A C14A C15A 116.5(3) . . ?
C19A C14A C13A 120.7(3) . . ?
C19A C14A C15A 122.8(3) . . ?
C14A C15A B4A 108.2(2) . . ?
C16A C15A B4A 134.4(3) . . ?
C16A C15A C14A 117.4(3) . . ?
C15A C16A H16A 119.8 . . ?
C15A C16A C17A 120.4(3) . . ?
C17A C16A H16A 119.8 . . ?
C16A C17A H17A 119.0 . . ?
C18A C17A C16A 122.1(3) . . ?
C18A C17A H17A 119.0 . . ?
C17A C18A H18A 120.0 . . ?
C17A C18A C19A 120.0(3) . . ?
C19A C18A H18A 120.0 . . ?
C14A C19A C18A 117.2(3) . . ?
C14A C19A C20A 117.7(3) . . ?
C20A C19A C18A 125.1(3) . . ?
C19A C20A H20A 119.8 . . ?
C21A C20A C19A 120.5(3) . . ?
C21A C20A H20A 119.8 . . ?
C20A C21A H21A 119.1 . . ?
C20A C21A C22A 121.9(3) . . ?
C22A C21A H21A 119.1 . . ?
C13A C22A C21A 118.7(3) . . ?
C13A C22A H22A 120.7 . . ?
C21A C22A H22A 120.7 . . ?

loop_
_geom_bond_atom_site_label_1
_geom_bond_atom_site_label_2
_geom_bond_distance
_geom_bond_site_symmetry_2
_geom_bond_publ_flag
C1 C2 1.646(4) . ?
C1 B3 1.743(4) . ?
C1 B4 1.711(4) . ?
C1 B5 1.719(4) . ?
C1 B6 1.705(4) . ?
C1 C13 1.489(4) . ?
C2 B3 1.706(4) . ?
C2 C3 1.492(4) . ?
C2 B6 1.743(4) . ?
C2 B7 1.713(4) . ?
C2 B8 1.717(4) . ?
B3 H3 1.1100 . ?
B3 B4 1.794(4) . ?
B3 B8 1.760(4) . ?
B3 B9 1.768(4) . ?
C3 C4 1.420(4) . ?
C3 C12 1.375(4) . ?
B4 B5 1.787(5) . ?
B4 B9 1.791(5) . ?
B4 B10 1.790(5) . ?
B4 C15 1.568(4) . ?
C4 C5 1.428(4) . ?
C4 C9 1.407(4) . ?
B5 H5 1.1100 . ?
B5 B6 1.752(5) . ?
B5 B10 1.762(5) . ?
B5 B11 1.764(5) . ?
C5 C6 1.365(4) . ?
C5 B7 1.571(4) . ?
B6 H6 1.1100 . ?
B6 B7 1.797(4) . ?
B6 B11 1.766(5) . ?
C6 H6A 0.9400 . ?
C6 C7 1.408(5) . ?
B7 B8 1.783(5) . ?
B7 B11 1.779(5) . ?
B7 B12 1.781(5) . ?
C7 H7 0.9400 . ?
C7 C8 1.362(5) . ?
B8 H8 1.1100 . ?
B8 B9 1.768(5) . ?
B8 B12 1.766(5) . ?
C8 H8A 0.9400 . ?
C8 C9 1.416(4) . ?
B9 H9 1.1100 . ?
B9 B10 1.803(5) . ?
B9 B12 1.799(5) . ?
C9 C10 1.418(4) . ?
B10 H10A 1.1100 . ?
B10 B11 1.798(5) . ?
B10 B12 1.786(5) . ?
C10 H10 0.9400 . ?
C10 C11 1.363(4) . ?
B11 H11A 1.1100 . ?
B11 B12 1.800(5) . ?
C11 H11 0.9400 . ?
C11 C12 1.415(4) . ?
B12 H12A 1.1100 . ?
C12 H12 0.9400 . ?
C13 C14 1.423(4) . ?
C13 C22 1.369(4) . ?
C14 C15 1.426(4) . ?
C14 C19 1.406(4) . ?
C15 C16 1.379(4) . ?
C16 H16 0.9400 . ?
C16 C17 1.408(5) . ?
C17 H17 0.9400 . ?
C17 C18 1.364(5) . ?
C18 H18 0.9400 . ?
C18 C19 1.419(5) . ?
C19 C20 1.412(5) . ?
C20 H20 0.9400 . ?
C20 C21 1.364(4) . ?
C21 H21 0.9400 . ?
C21 C22 1.414(4) . ?
C22 H22 0.9400 . ?
C1A C2A 1.646(4) . ?
C1A B3A 1.748(4) . ?
C1A B4A 1.724(4) . ?
C1A B5A 1.727(4) . ?
C1A B6A 1.703(4) . ?
C1A C13A 1.492(4) . ?
C2A B3A 1.707(5) . ?
C2A C3A 1.493(4) . ?
C2A B6A 1.745(4) . ?
C2A B7A 1.713(4) . ?
C2A B8A 1.724(4) . ?
B3A H3A 1.1100 . ?
B3A B4A 1.804(4) . ?
B3A B8A 1.755(5) . ?
B3A B9A 1.771(5) . ?
C3A C4A 1.417(4) . ?
C3A C12A 1.366(4) . ?
B4A B5A 1.796(5) . ?
B4A B9A 1.782(5) . ?
B4A B10A 1.789(5) . ?
B4A C15A 1.565(4) . ?
C4A C5A 1.426(4) . ?
C4A C9A 1.406(4) . ?
B5A H5A 1.1100 . ?
B5A B6A 1.755(5) . ?
B5A B10A 1.773(5) . ?
B5A B11A 1.767(5) . ?
C5A C6A 1.376(4) . ?
C5A B7A 1.565(5) . ?
B6A H6AA 1.1100 . ?
B6A B7A 1.794(4) . ?
B6A B11A 1.770(5) . ?
C6A H6AB 0.9400 . ?
C6A C7A 1.409(5) . ?
B7A B8A 1.791(5) . ?
B7A B11A 1.783(5) . ?
B7A B12A 1.784(5) . ?
C7A H7A 0.9400 . ?
C7A C8A 1.361(5) . ?
B8A H8AA 1.1100 . ?
B8A B9A 1.770(5) . ?
B8A B12A 1.764(5) . ?
C8A H8AB 0.9400 . ?
C8A C9A 1.417(5) . ?
B9A H9A 1.1100 . ?
B9A B10A 1.799(5) . ?
B9A B12A 1.806(5) . ?
C9A C10A 1.403(5) . ?
B10A H10C 1.1100 . ?
B10A B11A 1.801(5) . ?
B10A B12A 1.790(5) . ?
C10A H10B 0.9400 . ?
C10A C11A 1.377(5) . ?
B11A H11C 1.1100 . ?
B11A B12A 1.788(5) . ?
C11A H11B 0.9400 . ?
C11A C12A 1.414(4) . ?
B12A H12C 1.1100 . ?
C12A H12B 0.9400 . ?
C13A C14A 1.418(4) . ?
C13A C22A 1.366(4) . ?
C14A C15A 1.428(4) . ?
C14A C19A 1.405(4) . ?
C15A C16A 1.371(4) . ?
C16A H16A 0.9400 . ?
C16A C17A 1.408(5) . ?
C17A H17A 0.9400 . ?
C17A C18A 1.364(5) . ?
C18A H18A 0.9400 . ?
C18A C19A 1.416(4) . ?
C19A C20A 1.414(4) . ?
C20A H20A 0.9400 . ?
C20A C21A 1.369(4) . ?
C21A H21A 0.9400 . ?
C21A C22A 1.407(4) . ?
C22A H22A 0.9400 . ?

loop_
_geom_torsion_atom_site_label_1
_geom_torsion_atom_site_label_2
_geom_torsion_atom_site_label_3
_geom_torsion_atom_site_label_4
_geom_torsion
_geom_torsion_site_symmetry_1
_geom_torsion_site_symmetry_2
_geom_torsion_site_symmetry_3
_geom_torsion_site_symmetry_4
_geom_torsion_publ_flag
C1 C2 B3 B4 34.95(19) . . . . ?
C1 C2 B3 B8 137.5(2) . . . . ?
C1 C2 B3 B9 97.6(2) . . . . ?
C1 C2 C3 C4 -138.4(3) . . . . ?
C1 C2 C3 C12 44.1(5) . . . . ?
C1 C2 B6 B5 -37.35(19) . . . . ?
C1 C2 B6 B7 -139.0(2) . . . . ?
C1 C2 B6 B11 -99.8(2) . . . . ?
C1 C2 B7 C5 146.9(2) . . . . ?
C1 C2 B7 B6 37.6(2) . . . . ?
C1 C2 B7 B8 -103.8(2) . . . . ?
C1 C2 B7 B11 -1.4(3) . . . . ?
C1 C2 B7 B12 -64.5(3) . . . . ?
C1 C2 B8 B3 -40.0(2) . . . . ?
C1 C2 B8 B7 103.2(2) . . . . ?
C1 C2 B8 B9 -0.3(3) . . . . ?
C1 C2 B8 B12 63.4(3) . . . . ?
C1 B3 B4 B5 34.6(2) . . . . ?
C1 B3 B4 B9 134.8(3) . . . . ?
C1 B3 B4 B10 96.9(2) . . . . ?
C1 B3 B4 C15 -90.6(3) . . . . ?
C1 B3 B8 C2 35.84(19) . . . . ?
C1 B3 B8 B7 3.3(3) . . . . ?
C1 B3 B8 B9 -98.8(2) . . . . ?
C1 B3 B8 B12 -60.7(3) . . . . ?
C1 B3 B9 B4 -38.4(2) . . . . ?
C1 B3 B9 B8 98.8(2) . . . . ?
C1 B3 B9 B10 -0.7(3) . . . . ?
C1 B3 B9 B12 62.0(3) . . . . ?
C1 B4 B5 B6 32.3(2) . . . . ?
C1 B4 B5 B10 134.7(2) . . . . ?
C1 B4 B5 B11 96.5(2) . . . . ?
C1 B4 B9 B3 39.4(2) . . . . ?
C1 B4 B9 B8 1.3(3) . . . . ?
C1 B4 B9 B10 -98.3(2) . . . . ?
C1 B4 B9 B12 -61.2(3) . . . . ?
C1 B4 B10 B5 -38.9(2) . . . . ?
C1 B4 B10 B9 99.4(2) . . . . ?
C1 B4 B10 B11 -1.9(3) . . . . ?
C1 B4 B10 B12 61.8(3) . . . . ?
C1 B4 C15 C14 -1.4(3) . . . . ?
C1 B4 C15 C16 178.5(3) . . . . ?
C1 B5 B6 C2 36.14(19) . . . . ?
C1 B5 B6 B7 96.5(2) . . . . ?
C1 B5 B6 B11 134.6(3) . . . . ?
C1 B5 B10 B4 38.9(2) . . . . ?
C1 B5 B10 B9 1.6(3) . . . . ?
C1 B5 B10 B11 -99.5(2) . . . . ?
C1 B5 B10 B12 -62.0(3) . . . . ?
C1 B5 B11 B6 -39.2(2) . . . . ?
C1 B5 B11 B7 -0.5(3) . . . . ?
C1 B5 B11 B10 99.3(3) . . . . ?
C1 B5 B11 B12 62.3(3) . . . . ?
C1 B6 B7 C2 -34.61(19) . . . . ?
C1 B6 B7 C5 -124.8(2) . . . . ?
C1 B6 B7 B8 -0.4(3) . . . . ?
C1 B6 B7 B11 100.4(2) . . . . ?
C1 B6 B7 B12 62.3(3) . . . . ?
C1 B6 B11 B5 39.7(2) . . . . ?
C1 B6 B11 B7 -97.5(2) . . . . ?
C1 B6 B11 B10 3.0(3) . . . . ?
C1 B6 B11 B12 -59.8(3) . . . . ?
C1 C13 C14 C15 -0.2(3) . . . . ?
C1 C13 C14 C19 -179.2(2) . . . . ?
C1 C13 C22 C21 179.8(3) . . . . ?
C2 C1 B3 B4 -139.0(2) . . . . ?
C2 C1 B3 B8 -36.9(2) . . . . ?
C2 C1 B3 B9 -99.3(2) . . . . ?
C2 C1 B4 B3 37.6(2) . . . . ?
C2 C1 B4 B5 -103.3(2) . . . . ?
C2 C1 B4 B9 -1.5(3) . . . . ?
C2 C1 B4 B10 -64.3(3) . . . . ?
C2 C1 B4 C15 145.6(2) . . . . ?
C2 C1 B5 B4 103.4(2) . . . . ?
C2 C1 B5 B6 -40.2(2) . . . . ?
C2 C1 B5 B10 63.5(3) . . . . ?
C2 C1 B5 B11 -0.3(3) . . . . ?
C2 C1 B6 B5 137.2(2) . . . . ?
C2 C1 B6 B7 34.99(19) . . . . ?
C2 C1 B6 B11 97.2(2) . . . . ?
C2 C1 C13 C14 -135.8(3) . . . . ?
C2 C1 C13 C22 46.1(5) . . . . ?
C2 B3 B4 C1 -34.58(19) . . . . ?
C2 B3 B4 B5 0.0(3) . . . . ?
C2 B3 B4 B9 100.2(3) . . . . ?
C2 B3 B4 B10 62.3(3) . . . . ?
C2 B3 B4 C15 -125.2(3) . . . . ?
C2 B3 B8 B7 -32.5(2) . . . . ?
C2 B3 B8 B9 -134.6(3) . . . . ?
C2 B3 B8 B12 -96.5(3) . . . . ?
C2 B3 B9 B4 -97.7(2) . . . . ?
C2 B3 B9 B8 39.5(2) . . . . ?
C2 B3 B9 B10 -60.0(3) . . . . ?
C2 B3 B9 B12 2.7(3) . . . . ?
C2 C3 C4 C5 2.8(3) . . . . ?
C2 C3 C4 C9 -176.9(3) . . . . ?
C2 C3 C12 C11 177.5(3) . . . . ?
C2 B6 B7 C5 -90.1(3) . . . . ?
C2 B6 B7 B8 34.2(2) . . . . ?
C2 B6 B7 B11 135.0(3) . . . . ?
C2 B6 B7 B12 97.0(2) . . . . ?
C2 B6 B11 B5 98.9(2) . . . . ?
C2 B6 B11 B7 -38.2(2) . . . . ?
C2 B6 B11 B10 62.3(3) . . . . ?
C2 B6 B11 B12 -0.5(3) . . . . ?
C2 B7 B8 B3 32.6(2) . . . . ?
C2 B7 B8 B9 96.5(2) . . . . ?
C2 B7 B8 B12 134.7(2) . . . . ?
C2 B7 B11 B5 1.2(3) . . . . ?
C2 B7 B11 B6 39.2(2) . . . . ?
C2 B7 B11 B10 -61.3(3) . . . . ?
C2 B7 B11 B12 -98.6(3) . . . . ?
C2 B7 B12 B8 -39.0(2) . . . . ?
C2 B7 B12 B9 -1.9(3) . . . . ?
C2 B7 B12 B10 61.9(3) . . . . ?
C2 B7 B12 B11 99.5(2) . . . . ?
C2 B8 B9 B3 -39.1(2) . . . . ?
C2 B8 B9 B4 -0.7(3) . . . . ?
C2 B8 B9 B10 62.2(3) . . . . ?
C2 B8 B9 B12 99.2(3) . . . . ?
C2 B8 B12 B7 39.0(2) . . . . ?
C2 B8 B12 B9 -99.3(2) . . . . ?
C2 B8 B12 B10 -61.6(3) . . . . ?
C2 B8 B12 B11 2.0(3) . . . . ?
B3 C1 C2 C3 -118.8(3) . . . . ?
B3 C1 C2 B6 146.0(2) . . . . ?
B3 C1 C2 B7 107.4(2) . . . . ?
B3 C1 C2 B8 39.7(2) . . . . ?
B3 C1 B4 B5 -140.9(2) . . . . ?
B3 C1 B4 B9 -39.1(2) . . . . ?
B3 C1 B4 B10 -101.9(2) . . . . ?
B3 C1 B4 C15 108.0(2) . . . . ?
B3 C1 B5 B4 37.7(2) . . . . ?
B3 C1 B5 B6 -105.9(2) . . . . ?
B3 C1 B5 B10 -2.2(3) . . . . ?
B3 C1 B5 B11 -66.0(3) . . . . ?
B3 C1 B6 C2 -32.3(2) . . . . ?
B3 C1 B6 B5 104.9(2) . . . . ?
B3 C1 B6 B7 2.7(3) . . . . ?
B3 C1 B6 B11 64.9(3) . . . . ?
B3 C1 C13 C14 -67.0(3) . . . . ?
B3 C1 C13 C22 114.9(3) . . . . ?
B3 C2 C3 C4 137.3(3) . . . . ?
B3 C2 C3 C12 -40.2(4) . . . . ?
B3 C2 B6 C1 33.1(2) . . . . ?
B3 C2 B6 B5 -4.3(3) . . . . ?
B3 C2 B6 B7 -105.9(2) . . . . ?
B3 C2 B6 B11 -66.7(3) . . . . ?
B3 C2 B7 C5 -144.7(2) . . . . ?
B3 C2 B7 B6 106.0(2) . . . . ?
B3 C2 B7 B8 -35.4(2) . . . . ?
B3 C2 B7 B11 67.0(3) . . . . ?
B3 C2 B7 B12 3.9(3) . . . . ?
B3 C2 B8 B7 143.2(2) . . . . ?
B3 C2 B8 B9 39.8(2) . . . . ?
B3 C2 B8 B12 103.5(2) . . . . ?
B3 B4 B5 C1 -34.9(2) . . . . ?
B3 B4 B5 B6 -2.6(3) . . . . ?
B3 B4 B5 B10 99.8(2) . . . . ?
B3 B4 B5 B11 61.6(3) . . . . ?
B3 B4 B9 B8 -38.0(2) . . . . ?
B3 B4 B9 B10 -137.7(3) . . . . ?
B3 B4 B9 B12 -100.5(3) . . . . ?
B3 B4 B10 B5 -101.1(2) . . . . ?
B3 B4 B10 B9 37.2(2) . . . . ?
B3 B4 B10 B11 -64.1(3) . . . . ?
B3 B4 B10 B12 -0.4(3) . . . . ?
B3 B4 C15 C14 60.1(3) . . . . ?
B3 B4 C15 C16 -120.1(4) . . . . ?
B3 B8 B9 B4 38.4(2) . . . . ?
B3 B8 B9 B10 101.3(2) . . . . ?
B3 B8 B9 B12 138.3(3) . . . . ?
B3 B8 B12 B7 100.6(2) . . . . ?
B3 B8 B12 B9 -37.6(2) . . . . ?
B3 B8 B12 B10 0.0(3) . . . . ?
B3 B8 B12 B11 63.6(3) . . . . ?
B3 B9 B10 B4 -38.0(2) . . . . ?
B3 B9 B10 B5 -0.5(3) . . . . ?
B3 B9 B10 B11 62.4(3) . . . . ?
B3 B9 B10 B12 99.9(3) . . . . ?
B3 B9 B12 B7 -0.5(3) . . . . ?
B3 B9 B12 B8 37.0(2) . . . . ?
B3 B9 B12 B10 -101.0(3) . . . . ?
B3 B9 B12 B11 -63.5(3) . . . . ?
C3 C2 B3 C1 120.7(3) . . . . ?
C3 C2 B3 B4 155.7(2) . . . . ?
C3 C2 B3 B8 -101.8(3) . . . . ?
C3 C2 B3 B9 -141.7(3) . . . . ?
C3 C2 B6 C1 -124.3(2) . . . . ?
C3 C2 B6 B5 -161.7(2) . . . . ?
C3 C2 B6 B7 96.7(2) . . . . ?
C3 C2 B6 B11 135.9(2) . . . . ?
C3 C2 B7 C5 2.0(3) . . . . ?
C3 C2 B7 B6 -107.3(2) . . . . ?
C3 C2 B7 B8 111.3(2) . . . . ?
C3 C2 B7 B11 -146.3(2) . . . . ?
C3 C2 B7 B12 150.5(2) . . . . ?
C3 C2 B8 B3 121.8(3) . . . . ?
C3 C2 B8 B7 -95.0(3) . . . . ?
C3 C2 B8 B9 161.5(2) . . . . ?
C3 C2 B8 B12 -134.8(3) . . . . ?
C3 C4 C5 C6 179.1(3) . . . . ?
C3 C4 C5 B7 -1.4(3) . . . . ?
C3 C4 C9 C8 -179.7(3) . . . . ?
C3 C4 C9 C10 -1.4(4) . . . . ?
B4 C1 C2 B3 -38.5(2) . . . . ?
B4 C1 C2 C3 -157.3(3) . . . . ?
B4 C1 C2 B6 107.4(2) . . . . ?
B4 C1 C2 B7 68.8(3) . . . . ?
B4 C1 C2 B8 1.2(3) . . . . ?
B4 C1 B3 C2 139.0(2) . . . . ?
B4 C1 B3 B8 102.1(2) . . . . ?
B4 C1 B3 B9 39.7(2) . . . . ?
B4 C1 B5 B6 -143.6(2) . . . . ?
B4 C1 B5 B10 -39.9(2) . . . . ?
B4 C1 B5 B11 -103.7(3) . . . . ?
B4 C1 B6 C2 -101.8(2) . . . . ?
B4 C1 B6 B5 35.4(2) . . . . ?
B4 C1 B6 B7 -66.8(3) . . . . ?
B4 C1 B6 B11 -4.6(3) . . . . ?
B4 C1 C13 C14 -0.7(3) . . . . ?
B4 C1 C13 C22 -178.8(3) . . . . ?
B4 B3 B8 C2 96.3(2) . . . . ?
B4 B3 B8 B7 63.7(3) . . . . ?
B4 B3 B8 B9 -38.4(2) . . . . ?
B4 B3 B8 B12 -0.3(3) . . . . ?
B4 B3 B9 B8 137.2(3) . . . . ?
B4 B3 B9 B10 37.7(2) . . . . ?
B4 B3 B9 B12 100.4(3) . . . . ?
B4 B5 B6 C1 -32.1(2) . . . . ?
B4 B5 B6 C2 4.0(3) . . . . ?
B4 B5 B6 B7 64.4(3) . . . . ?
B4 B5 B6 B11 102.5(3) . . . . ?
B4 B5 B10 B9 -37.2(2) . . . . ?
B4 B5 B10 B11 -138.3(2) . . . . ?
B4 B5 B10 B12 -100.8(3) . . . . ?
B4 B5 B11 B6 -100.5(2) . . . . ?
B4 B5 B11 B7 -61.9(3) . . . . ?
B4 B5 B11 B10 37.9(2) . . . . ?
B4 B5 B11 B12 1.0(3) . . . . ?
B4 B9 B10 B5 37.5(2) . . . . ?
B4 B9 B10 B11 100.4(3) . . . . ?
B4 B9 B10 B12 137.9(2) . . . . ?
B4 B9 B12 B7 63.2(3) . . . . ?
B4 B9 B12 B8 100.7(2) . . . . ?
B4 B9 B12 B10 -37.3(2) . . . . ?
B4 B9 B12 B11 0.2(3) . . . . ?
B4 B10 B11 B5 -37.4(2) . . . . ?
B4 B10 B11 B6 -0.7(3) . . . . ?
B4 B10 B11 B7 63.4(3) . . . . ?
B4 B10 B11 B12 100.7(3) . . . . ?
B4 B10 B12 B7 -63.5(3) . . . . ?
B4 B10 B12 B8 0.2(3) . . . . ?
B4 B10 B12 B9 37.5(2) . . . . ?
B4 B10 B12 B11 -100.8(3) . . . . ?
B4 C15 C16 C17 180.0(3) . . . . ?
C4 C3 C12 C11 0.3(4) . . . . ?
C4 C5 C6 C7 0.9(5) . . . . ?
C4 C5 B7 C2 -0.5(3) . . . . ?
C4 C5 B7 B6 60.9(3) . . . . ?
C4 C5 B7 B8 -61.1(3) . . . . ?
C4 C5 B7 B11 129.0(4) . . . . ?
C4 C5 B7 B12 -129.5(4) . . . . ?
C4 C9 C10 C11 0.8(4) . . . . ?
B5 C1 C2 B3 -106.2(2) . . . . ?
B5 C1 C2 C3 135.0(3) . . . . ?
B5 C1 C2 B6 39.7(2) . . . . ?
B5 C1 C2 B7 1.1(3) . . . . ?
B5 C1 C2 B8 -66.5(3) . . . . ?
B5 C1 B3 C2 101.2(2) . . . . ?
B5 C1 B3 B4 -37.8(2) . . . . ?
B5 C1 B3 B8 64.3(3) . . . . ?
B5 C1 B3 B9 1.9(3) . . . . ?
B5 C1 B4 B3 140.9(2) . . . . ?
B5 C1 B4 B9 101.8(3) . . . . ?
B5 C1 B4 B10 39.0(2) . . . . ?
B5 C1 B4 C15 -111.1(2) . . . . ?
B5 C1 B6 C2 -137.2(2) . . . . ?
B5 C1 B6 B7 -102.2(2) . . . . ?
B5 C1 B6 B11 -39.9(2) . . . . ?
B5 C1 C13 C14 66.4(3) . . . . ?
B5 C1 C13 C22 -111.7(3) . . . . ?
B5 B4 B9 B3 100.9(2) . . . . ?
B5 B4 B9 B8 62.9(3) . . . . ?
B5 B4 B9 B10 -36.8(2) . . . . ?
B5 B4 B9 B12 0.4(3) . . . . ?
B5 B4 B10 B9 138.3(2) . . . . ?
B5 B4 B10 B11 37.0(2) . . . . ?
B5 B4 B10 B12 100.7(3) . . . . ?
B5 B4 C15 C14 -62.0(3) . . . . ?
B5 B4 C15 C16 117.9(4) . . . . ?
B5 B6 B7 C2 -96.8(2) . . . . ?
B5 B6 B7 C5 173.1(2) . . . . ?
B5 B6 B7 B8 -62.6(3) . . . . ?
B5 B6 B7 B11 38.2(2) . . . . ?
B5 B6 B7 B12 0.2(3) . . . . ?
B5 B6 B11 B7 -137.2(3) . . . . ?
B5 B6 B11 B10 -36.7(2) . . . . ?
B5 B6 B11 B12 -99.5(3) . . . . ?
B5 B10 B11 B6 36.7(2) . . . . ?
B5 B10 B11 B7 100.9(2) . . . . ?
B5 B10 B11 B12 138.2(2) . . . . ?
B5 B10 B12 B7 0.3(3) . . . . ?
B5 B10 B12 B8 64.0(3) . . . . ?
B5 B10 B12 B9 101.2(3) . . . . ?
B5 B10 B12 B11 -37.1(2) . . . . ?
B5 B11 B12 B7 -101.0(2) . . . . ?
B5 B11 B12 B8 -63.7(3) . . . . ?
B5 B11 B12 B9 -0.7(3) . . . . ?
B5 B11 B12 B10 36.9(2) . . . . ?
C5 C4 C9 C8 0.5(4) . . . . ?
C5 C4 C9 C10 178.8(3) . . . . ?
C5 C6 C7 C8 -0.1(5) . . . . ?
C5 B7 B8 C2 89.9(2) . . . . ?
C5 B7 B8 B3 122.5(3) . . . . ?
C5 B7 B8 B9 -173.6(2) . . . . ?
C5 B7 B8 B12 -135.4(3) . . . . ?
C5 B7 B11 B5 -127.1(4) . . . . ?
C5 B7 B11 B6 -89.1(4) . . . . ?
C5 B7 B11 B10 170.4(3) . . . . ?
C5 B7 B11 B12 133.1(4) . . . . ?
C5 B7 B12 B8 89.0(4) . . . . ?
C5 B7 B12 B9 126.1(4) . . . . ?
C5 B7 B12 B10 -170.1(3) . . . . ?
C5 B7 B12 B11 -132.5(4) . . . . ?
B6 C1 C2 B3 -146.0(2) . . . . ?
B6 C1 C2 C3 95.3(3) . . . . ?
B6 C1 C2 B7 -38.6(2) . . . . ?
B6 C1 C2 B8 -106.3(2) . . . . ?
B6 C1 B3 C2 33.1(2) . . . . ?
B6 C1 B3 B4 -105.9(2) . . . . ?
B6 C1 B3 B8 -3.8(3) . . . . ?
B6 C1 B3 B9 -66.3(3) . . . . ?
B6 C1 B4 B3 106.0(2) . . . . ?
B6 C1 B4 B5 -34.9(2) . . . . ?
B6 C1 B4 B9 66.9(3) . . . . ?
B6 C1 B4 B10 4.1(3) . . . . ?
B6 C1 B4 C15 -146.0(2) . . . . ?
B6 C1 B5 B4 143.6(2) . . . . ?
B6 C1 B5 B10 103.7(2) . . . . ?
B6 C1 B5 B11 39.9(2) . . . . ?
B6 C1 C13 C14 140.1(3) . . . . ?
B6 C1 C13 C22 -38.0(4) . . . . ?
B6 C2 B3 C1 -32.3(2) . . . . ?
B6 C2 B3 B4 2.7(3) . . . . ?
B6 C2 B3 B8 105.2(2) . . . . ?
B6 C2 B3 B9 65.4(3) . . . . ?
B6 C2 C3 C4 -69.2(3) . . . . ?
B6 C2 C3 C12 113.3(3) . . . . ?
B6 C2 B7 C5 109.3(3) . . . . ?
B6 C2 B7 B8 -141.4(2) . . . . ?
B6 C2 B7 B11 -39.0(2) . . . . ?
B6 C2 B7 B12 -102.1(2) . . . . ?
B6 C2 B8 B3 -105.9(2) . . . . ?
B6 C2 B8 B7 37.3(2) . . . . ?
B6 C2 B8 B9 -66.1(3) . . . . ?
B6 C2 B8 B12 -2.5(3) . . . . ?
B6 B5 B10 B4 100.7(3) . . . . ?
B6 B5 B10 B9 63.4(3) . . . . ?
B6 B5 B10 B11 -37.6(2) . . . . ?
B6 B5 B10 B12 -0.2(3) . . . . ?
B6 B5 B11 B7 38.6(2) . . . . ?
B6 B5 B11 B10 138.5(3) . . . . ?
B6 B5 B11 B12 101.5(2) . . . . ?
B6 B7 B8 C2 -34.5(2) . . . . ?
B6 B7 B8 B3 -1.8(3) . . . . ?
B6 B7 B8 B9 62.1(3) . . . . ?
B6 B7 B8 B12 100.2(2) . . . . ?
B6 B7 B11 B5 -38.0(2) . . . . ?
B6 B7 B11 B10 -100.5(3) . . . . ?
B6 B7 B11 B12 -137.7(3) . . . . ?
B6 B7 B12 B8 -101.1(3) . . . . ?
B6 B7 B12 B9 -64.0(3) . . . . ?
B6 B7 B12 B10 -0.3(3) . . . . ?
B6 B7 B12 B11 37.3(2) . . . . ?
B6 B11 B12 B7 -38.2(2) . . . . ?
B6 B11 B12 B8 -0.9(3) . . . . ?
B6 B11 B12 B9 62.1(3) . . . . ?
B6 B11 B12 B10 99.6(3) . . . . ?
C6 C5 B7 C2 178.9(3) . . . . ?
C6 C5 B7 B6 -119.7(4) . . . . ?
C6 C5 B7 B8 118.2(4) . . . . ?
C6 C5 B7 B11 -51.6(6) . . . . ?
C6 C5 B7 B12 49.9(6) . . . . ?
C6 C7 C8 C9 -0.5(5) . . . . ?
B7 C2 B3 C1 -101.9(2) . . . . ?
B7 C2 B3 B4 -66.9(3) . . . . ?
B7 C2 B3 B8 35.7(2) . . . . ?
B7 C2 B3 B9 -4.2(3) . . . . ?
B7 C2 C3 C4 -2.9(3) . . . . ?
B7 C2 C3 C12 179.6(3) . . . . ?
B7 C2 B6 C1 139.0(2) . . . . ?
B7 C2 B6 B5 101.6(2) . . . . ?
B7 C2 B6 B11 39.2(2) . . . . ?
B7 C2 B8 B3 -143.2(2) . . . . ?
B7 C2 B8 B9 -103.5(3) . . . . ?
B7 C2 B8 B12 -39.8(2) . . . . ?
B7 C5 C6 C7 -178.4(3) . . . . ?
B7 B6 B11 B5 137.2(3) . . . . ?
B7 B6 B11 B10 100.5(3) . . . . ?
B7 B6 B11 B12 37.7(2) . . . . ?
B7 B8 B9 B3 -100.6(2) . . . . ?
B7 B8 B9 B4 -62.2(3) . . . . ?
B7 B8 B9 B10 0.7(3) . . . . ?
B7 B8 B9 B12 37.8(2) . . . . ?
B7 B8 B12 B9 -138.2(2) . . . . ?
B7 B8 B12 B10 -100.6(3) . . . . ?
B7 B8 B12 B11 -37.0(2) . . . . ?
B7 B11 B12 B8 37.3(2) . . . . ?
B7 B11 B12 B9 100.3(2) . . . . ?
B7 B11 B12 B10 137.9(2) . . . . ?
C7 C8 C9 C4 0.3(5) . . . . ?
C7 C8 C9 C10 -177.9(3) . . . . ?
B8 C2 B3 C1 -137.5(2) . . . . ?
B8 C2 B3 B4 -102.6(2) . . . . ?
B8 C2 B3 B9 -39.9(2) . . . . ?
B8 C2 C3 C4 63.9(3) . . . . ?
B8 C2 C3 C12 -113.6(3) . . . . ?
B8 C2 B6 C1 101.7(2) . . . . ?
B8 C2 B6 B5 64.3(3) . . . . ?
B8 C2 B6 B7 -37.3(2) . . . . ?
B8 C2 B6 B11 1.9(3) . . . . ?
B8 C2 B7 C5 -109.3(2) . . . . ?
B8 C2 B7 B6 141.4(2) . . . . ?
B8 C2 B7 B11 102.4(3) . . . . ?
B8 C2 B7 B12 39.3(2) . . . . ?
B8 B3 B4 C1 -96.5(2) . . . . ?
B8 B3 B4 B5 -61.9(3) . . . . ?
B8 B3 B4 B9 38.3(2) . . . . ?
B8 B3 B4 B10 0.4(3) . . . . ?
B8 B3 B4 C15 172.9(2) . . . . ?
B8 B3 B9 B4 -137.2(3) . . . . ?
B8 B3 B9 B10 -99.5(3) . . . . ?
B8 B3 B9 B12 -36.8(2) . . . . ?
B8 B7 B11 B5 62.8(3) . . . . ?
B8 B7 B11 B6 100.8(3) . . . . ?
B8 B7 B11 B10 0.3(3) . . . . ?
B8 B7 B11 B12 -37.0(2) . . . . ?
B8 B7 B12 B9 37.1(2) . . . . ?
B8 B7 B12 B10 100.8(3) . . . . ?
B8 B7 B12 B11 138.4(2) . . . . ?
B8 B9 B10 B4 -100.9(2) . . . . ?
B8 B9 B10 B5 -63.4(3) . . . . ?
B8 B9 B10 B11 -0.5(3) . . . . ?
B8 B9 B10 B12 37.0(2) . . . . ?
B8 B9 B12 B7 -37.5(2) . . . . ?
B8 B9 B12 B10 -138.0(2) . . . . ?
B8 B9 B12 B11 -100.5(2) . . . . ?
C8 C9 C10 C11 179.0(3) . . . . ?
B9 B3 B4 C1 -134.8(3) . . . . ?
B9 B3 B4 B5 -100.2(3) . . . . ?
B9 B3 B4 B10 -37.9(2) . . . . ?
B9 B3 B4 C15 134.6(3) . . . . ?
B9 B3 B8 C2 134.6(3) . . . . ?
B9 B3 B8 B7 102.1(3) . . . . ?
B9 B3 B8 B12 38.1(2) . . . . ?
B9 B4 B5 C1 -97.3(2) . . . . ?
B9 B4 B5 B6 -65.0(3) . . . . ?
B9 B4 B5 B10 37.4(2) . . . . ?
B9 B4 B5 B11 -0.9(3) . . . . ?
B9 B4 B10 B5 -138.3(2) . . . . ?
B9 B4 B10 B11 -101.3(3) . . . . ?
B9 B4 B10 B12 -37.6(2) . . . . ?
B9 B4 C15 C14 126.6(4) . . . . ?
B9 B4 C15 C16 -53.5(6) . . . . ?
B9 B8 B12 B7 138.2(2) . . . . ?
B9 B8 B12 B10 37.7(2) . . . . ?
B9 B8 B12 B11 101.3(3) . . . . ?
B9 B10 B11 B5 -100.7(2) . . . . ?
B9 B10 B11 B6 -64.0(3) . . . . ?
B9 B10 B11 B7 0.2(3) . . . . ?
B9 B10 B11 B12 37.5(2) . . . . ?
B9 B10 B12 B7 -100.9(3) . . . . ?
B9 B10 B12 B8 -37.3(2) . . . . ?
B9 B10 B12 B11 -138.3(2) . . . . ?
C9 C4 C5 C6 -1.1(4) . . . . ?
C9 C4 C5 B7 178.4(3) . . . . ?
C9 C10 C11 C12 0.3(5) . . . . ?
B10 B4 B5 C1 -134.7(2) . . . . ?
B10 B4 B5 B6 -102.4(2) . . . . ?
B10 B4 B5 B11 -38.3(2) . . . . ?
B10 B4 B9 B3 137.7(3) . . . . ?
B10 B4 B9 B8 99.7(3) . . . . ?
B10 B4 B9 B12 37.2(2) . . . . ?
B10 B4 C15 C14 -131.3(4) . . . . ?
B10 B4 C15 C16 48.5(6) . . . . ?
B10 B5 B6 C1 -96.6(3) . . . . ?
B10 B5 B6 C2 -60.4(3) . . . . ?
B10 B5 B6 B7 0.0(3) . . . . ?
B10 B5 B6 B11 38.1(2) . . . . ?
B10 B5 B11 B6 -138.5(3) . . . . ?
B10 B5 B11 B7 -99.8(3) . . . . ?
B10 B5 B11 B12 -37.0(2) . . . . ?
B10 B9 B12 B7 100.5(3) . . . . ?
B10 B9 B12 B8 138.0(2) . . . . ?
B10 B9 B12 B11 37.5(2) . . . . ?
B10 B11 B12 B7 -137.9(2) . . . . ?
B10 B11 B12 B8 -100.6(3) . . . . ?
B10 B11 B12 B9 -37.6(2) . . . . ?
C10 C11 C12 C3 -0.9(4) . . . . ?
B11 B5 B6 C1 -134.6(3) . . . . ?
B11 B5 B6 C2 -98.5(2) . . . . ?
B11 B5 B6 B7 -38.1(2) . . . . ?
B11 B5 B10 B4 138.3(2) . . . . ?
B11 B5 B10 B9 101.1(3) . . . . ?
B11 B5 B10 B12 37.5(2) . . . . ?
B11 B6 B7 C2 -135.0(3) . . . . ?
B11 B6 B7 C5 134.9(3) . . . . ?
B11 B6 B7 B8 -100.8(3) . . . . ?
B11 B6 B7 B12 -38.0(2) . . . . ?
B11 B7 B8 C2 -97.1(2) . . . . ?
B11 B7 B8 B3 -64.5(3) . . . . ?
B11 B7 B8 B9 -0.6(3) . . . . ?
B11 B7 B8 B12 37.6(2) . . . . ?
B11 B7 B12 B8 -138.4(2) . . . . ?
B11 B7 B12 B9 -101.4(3) . . . . ?
B11 B7 B12 B10 -37.6(2) . . . . ?
B11 B10 B12 B7 37.4(2) . . . . ?
B11 B10 B12 B8 101.0(3) . . . . ?
B11 B10 B12 B9 138.3(2) . . . . ?
B12 B7 B8 C2 -134.7(2) . . . . ?
B12 B7 B8 B3 -102.1(2) . . . . ?
B12 B7 B8 B9 -38.2(2) . . . . ?
B12 B7 B11 B5 99.7(3) . . . . ?
B12 B7 B11 B6 137.7(3) . . . . ?
B12 B7 B11 B10 37.2(2) . . . . ?
B12 B8 B9 B3 -138.3(3) . . . . ?
B12 B8 B9 B4 -99.9(3) . . . . ?
B12 B8 B9 B10 -37.0(2) . . . . ?
B12 B9 B10 B4 -137.9(2) . . . . ?
B12 B9 B10 B5 -100.4(3) . . . . ?
B12 B9 B10 B11 -37.5(2) . . . . ?
B12 B10 B11 B5 -138.2(2) . . . . ?
B12 B10 B11 B6 -101.4(2) . . . . ?
B12 B10 B11 B7 -37.3(2) . . . . ?
C12 C3 C4 C5 -179.4(3) . . . . ?
C12 C3 C4 C9 0.9(4) . . . . ?
C13 C1 C2 B3 94.9(3) . . . . ?
C13 C1 C2 C3 -23.9(5) . . . . ?
C13 C1 C2 B6 -119.1(3) . . . . ?
C13 C1 C2 B7 -157.7(3) . . . . ?
C13 C1 C2 B8 134.6(3) . . . . ?
C13 C1 B3 C2 -124.0(2) . . . . ?
C13 C1 B3 B4 97.0(2) . . . . ?
C13 C1 B3 B8 -160.9(2) . . . . ?
C13 C1 B3 B9 136.7(2) . . . . ?
C13 C1 B4 B3 -106.7(2) . . . . ?
C13 C1 B4 B5 112.4(2) . . . . ?
C13 C1 B4 B9 -145.9(2) . . . . ?
C13 C1 B4 B10 151.4(2) . . . . ?
C13 C1 B4 C15 1.2(3) . . . . ?
C13 C1 B5 B4 -94.8(3) . . . . ?
C13 C1 B5 B6 121.6(3) . . . . ?
C13 C1 B5 B10 -134.7(3) . . . . ?
C13 C1 B5 B11 161.5(2) . . . . ?
C13 C1 B6 C2 120.1(3) . . . . ?
C13 C1 B6 B5 -102.8(3) . . . . ?
C13 C1 B6 B7 155.0(3) . . . . ?
C13 C1 B6 B11 -142.7(3) . . . . ?
C13 C14 C15 B4 1.1(3) . . . . ?
C13 C14 C15 C16 -178.8(3) . . . . ?
C13 C14 C19 C18 178.9(3) . . . . ?
C13 C14 C19 C20 -0.4(4) . . . . ?
C14 C13 C22 C21 1.9(4) . . . . ?
C14 C15 C16 C17 -0.1(5) . . . . ?
C14 C19 C20 C21 0.5(4) . . . . ?
C15 B4 B5 C1 88.7(2) . . . . ?
C15 B4 B5 B6 121.0(3) . . . . ?
C15 B4 B5 B10 -136.6(3) . . . . ?
C15 B4 B5 B11 -174.9(2) . . . . ?
C15 B4 B9 B3 -87.3(4) . . . . ?
C15 B4 B9 B8 -125.4(4) . . . . ?
C15 B4 B9 B10 135.0(4) . . . . ?
C15 B4 B9 B12 172.1(3) . . . . ?
C15 B4 B10 B5 90.1(4) . . . . ?
C15 B4 B10 B9 -131.6(5) . . . . ?
C15 B4 B10 B11 127.1(4) . . . . ?
C15 B4 B10 B12 -169.2(4) . . . . ?
C15 C14 C19 C18 0.0(4) . . . . ?
C15 C14 C19 C20 -179.3(3) . . . . ?
C15 C16 C17 C18 -0.1(5) . . . . ?
C16 C17 C18 C19 0.3(5) . . . . ?
C17 C18 C19 C14 -0.2(5) . . . . ?
C17 C18 C19 C20 179.0(3) . . . . ?
C18 C19 C20 C21 -178.7(3) . . . . ?
C19 C14 C15 B4 -179.9(3) . . . . ?
C19 C14 C15 C16 0.2(4) . . . . ?
C19 C20 C21 C22 0.5(5) . . . . ?
C20 C21 C22 C13 -1.7(4) . . . . ?
C22 C13 C14 C15 178.1(3) . . . . ?
C22 C13 C14 C19 -0.9(4) . . . . ?
C1A C2A B3A B4A 35.0(2) . . . . ?
C1A C2A B3A B8A 137.3(2) . . . . ?
C1A C2A B3A B9A 97.2(2) . . . . ?
C1A C2A C3A C4A -138.0(3) . . . . ?
C1A C2A C3A C12A 43.0(5) . . . . ?
C1A C2A B6A B5A -37.3(2) . . . . ?
C1A C2A B6A B7A -139.3(2) . . . . ?
C1A C2A B6A B11A -99.8(3) . . . . ?
C1A C2A B7A C5A 146.8(2) . . . . ?
C1A C2A B7A B6A 37.3(2) . . . . ?
C1A C2A B7A B8A -103.5(3) . . . . ?
C1A C2A B7A B11A -2.0(3) . . . . ?
C1A C2A B7A B12A -64.5(3) . . . . ?
C1A C2A B8A B3A -40.2(2) . . . . ?
C1A C2A B8A B7A 103.3(2) . . . . ?
C1A C2A B8A B9A -0.3(3) . . . . ?
C1A C2A B8A B12A 63.7(3) . . . . ?
C1A B3A B4A B5A 34.4(2) . . . . ?
C1A B3A B4A B9A 134.9(3) . . . . ?
C1A B3A B4A B10A 96.9(2) . . . . ?
C1A B3A B4A C15A -90.7(3) . . . . ?
C1A B3A B8A C2A 36.0(2) . . . . ?
C1A B3A B8A B7A 3.9(3) . . . . ?
C1A B3A B8A B9A -98.5(2) . . . . ?
C1A B3A B8A B12A -60.2(3) . . . . ?
C1A B3A B9A B4A -38.4(2) . . . . ?
C1A B3A B9A B8A 99.0(2) . . . . ?
C1A B3A B9A B10A -0.4(3) . . . . ?
C1A B3A B9A B12A 62.3(3) . . . . ?
C1A B4A B5A B6A 32.4(2) . . . . ?
C1A B4A B5A B10A 134.7(2) . . . . ?
C1A B4A B5A B11A 96.4(2) . . . . ?
C1A B4A B9A B3A 39.2(2) . . . . ?
C1A B4A B9A B8A 1.4(3) . . . . ?
C1A B4A B9A B10A -98.4(3) . . . . ?
C1A B4A B9A B12A -60.9(3) . . . . ?
C1A B4A B10A B5A -38.9(2) . . . . ?
C1A B4A B10A B9A 99.3(2) . . . . ?
C1A B4A B10A B11A -1.8(3) . . . . ?
C1A B4A B10A B12A 61.3(3) . . . . ?
C1A B4A C15A C14A -1.8(3) . . . . ?
C1A B4A C15A C16A 176.8(3) . . . . ?
C1A B5A B6A C2A 36.01(19) . . . . ?
C1A B5A B6A B7A 96.6(2) . . . . ?
C1A B5A B6A B11A 134.3(2) . . . . ?
C1A B5A B10A B4A 38.9(2) . . . . ?
C1A B5A B10A B9A 1.7(3) . . . . ?
C1A B5A B10A B11A -99.1(2) . . . . ?
C1A B5A B10A B12A -62.0(3) . . . . ?
C1A B5A B11A B6A -39.2(2) . . . . ?
C1A B5A B11A B7A -1.2(3) . . . . ?
C1A B5A B11A B10A 99.2(2) . . . . ?
C1A B5A B11A B12A 62.0(3) . . . . ?
C1A B6A B7A C2A -34.4(2) . . . . ?
C1A B6A B7A C5A -124.6(3) . . . . ?
C1A B6A B7A B8A 0.3(3) . . . . ?
C1A B6A B7A B11A 100.3(3) . . . . ?
C1A B6A B7A B12A 62.7(3) . . . . ?
C1A B6A B11A B5A 40.1(2) . . . . ?
C1A B6A B11A B7A -97.7(2) . . . . ?
C1A B6A B11A B10A 3.3(3) . . . . ?
C1A B6A B11A B12A -59.9(3) . . . . ?
C1A C13A C14A C15A 0.7(3) . . . . ?
C1A C13A C14A C19A -178.3(2) . . . . ?
C1A C13A C22A C21A -179.2(3) . . . . ?
C2A C1A B3A B4A -139.1(2) . . . . ?
C2A C1A B3A B8A -37.3(2) . . . . ?
C2A C1A B3A B9A -99.8(3) . . . . ?
C2A C1A B4A B3A 37.5(2) . . . . ?
C2A C1A B4A B5A -103.6(2) . . . . ?
C2A C1A B4A B9A -1.6(3) . . . . ?
C2A C1A B4A B10A -64.4(3) . . . . ?
C2A C1A B4A C15A 145.5(2) . . . . ?
C2A C1A B5A B4A 103.3(2) . . . . ?
C2A C1A B5A B6A -40.1(2) . . . . ?
C2A C1A B5A B10A 63.6(3) . . . . ?
C2A C1A B5A B11A 0.0(3) . . . . ?
C2A C1A B6A B5A 137.4(2) . . . . ?
C2A C1A B6A B7A 34.8(2) . . . . ?
C2A C1A B6A B11A 97.2(2) . . . . ?
C2A C1A C13A C14A -135.8(3) . . . . ?
C2A C1A C13A C22A 45.2(5) . . . . ?
C2A B3A B4A C1A -34.5(2) . . . . ?
C2A B3A B4A B5A -0.1(3) . . . . ?
C2A B3A B4A B9A 100.4(3) . . . . ?
C2A B3A B4A B10A 62.4(3) . . . . ?
C2A B3A B4A C15A -125.2(2) . . . . ?
C2A B3A B8A B7A -32.1(2) . . . . ?
C2A B3A B8A B9A -134.5(2) . . . . ?
C2A B3A B8A B12A -96.2(2) . . . . ?
C2A B3A B9A B4A -97.6(2) . . . . ?
C2A B3A B9A B8A 39.8(2) . . . . ?
C2A B3A B9A B10A -59.6(3) . . . . ?
C2A B3A B9A B12A 3.2(3) . . . . ?
C2A C3A C4A C5A 2.8(3) . . . . ?
C2A C3A C4A C9A -178.1(3) . . . . ?
C2A C3A C12A C11A 179.8(3) . . . . ?
C2A B6A B7A C5A -90.1(3) . . . . ?
C2A B6A B7A B8A 34.7(2) . . . . ?
C2A B6A B7A B11A 134.7(3) . . . . ?
C2A B6A B7A B12A 97.1(2) . . . . ?
C2A B6A B11A B5A 99.4(2) . . . . ?
C2A B6A B11A B7A -38.4(2) . . . . ?
C2A B6A B11A B10A 62.6(3) . . . . ?
C2A B6A B11A B12A -0.6(3) . . . . ?
C2A B7A B8A B3A 32.3(2) . . . . ?
C2A B7A B8A B9A 96.4(2) . . . . ?
C2A B7A B8A B12A 134.8(2) . . . . ?
C2A B7A B11A B5A 2.0(3) . . . . ?
C2A B7A B11A B6A 39.4(2) . . . . ?
C2A B7A B11A B10A -60.9(3) . . . . ?
C2A B7A B11A B12A -98.3(2) . . . . ?
C2A B7A B12A B8A -38.9(2) . . . . ?
C2A B7A B12A B9A -1.8(3) . . . . ?
C2A B7A B12A B10A 61.8(3) . . . . ?
C2A B7A B12A B11A 99.5(2) . . . . ?
C2A B8A B9A B3A -39.2(2) . . . . ?
C2A B8A B9A B4A -0.7(3) . . . . ?
C2A B8A B9A B10A 62.5(3) . . . . ?
C2A B8A B9A B12A 99.1(2) . . . . ?
C2A B8A B12A B7A 38.7(2) . . . . ?
C2A B8A B12A B9A -99.5(2) . . . . ?
C2A B8A B12A B10A -62.5(3) . . . . ?
C2A B8A B12A B11A 1.4(3) . . . . ?
B3A C1A C2A C3A -119.9(3) . . . . ?
B3A C1A C2A B6A 145.7(2) . . . . ?
B3A C1A C2A B7A 107.4(2) . . . . ?
B3A C1A C2A B8A 39.7(2) . . . . ?
B3A C1A B4A B5A -141.0(2) . . . . ?
B3A C1A B4A B9A -39.1(2) . . . . ?
B3A C1A B4A B10A -101.9(2) . . . . ?
B3A C1A B4A C15A 108.0(2) . . . . ?
B3A C1A B5A B4A 37.6(2) . . . . ?
B3A C1A B5A B6A -105.8(2) . . . . ?
B3A C1A B5A B10A -2.1(3) . . . . ?
B3A C1A B5A B11A -65.7(3) . . . . ?
B3A C1A B6A C2A -32.5(2) . . . . ?
B3A C1A B6A B5A 104.9(3) . . . . ?
B3A C1A B6A B7A 2.3(3) . . . . ?
B3A C1A B6A B11A 64.7(3) . . . . ?
B3A C1A C13A C14A -67.8(3) . . . . ?
B3A C1A C13A C22A 113.3(3) . . . . ?
B3A C2A C3A C4A 137.4(3) . . . . ?
B3A C2A C3A C12A -41.6(4) . . . . ?
B3A C2A B6A C1A 33.3(2) . . . . ?
B3A C2A B6A B5A -4.0(3) . . . . ?
B3A C2A B6A B7A -105.9(3) . . . . ?
B3A C2A B6A B11A -66.5(3) . . . . ?
B3A C2A B7A C5A -144.6(2) . . . . ?
B3A C2A B7A B6A 105.9(2) . . . . ?
B3A C2A B7A B8A -35.0(2) . . . . ?
B3A C2A B7A B11A 66.6(3) . . . . ?
B3A C2A B7A B12A 4.1(3) . . . . ?
B3A C2A B8A B7A 143.6(2) . . . . ?
B3A C2A B8A B9A 40.0(2) . . . . ?
B3A C2A B8A B12A 103.9(3) . . . . ?
B3A B4A B5A C1A -34.7(2) . . . . ?
B3A B4A B5A B6A -2.3(3) . . . . ?
B3A B4A B5A B10A 100.0(2) . . . . ?
B3A B4A B5A B11A 61.8(3) . . . . ?
B3A B4A B9A B8A -37.8(2) . . . . ?
B3A B4A B9A B10A -137.6(3) . . . . ?
B3A B4A B9A B12A -100.1(3) . . . . ?
B3A B4A B10A B5A -100.8(3) . . . . ?
B3A B4A B10A B9A 37.4(2) . . . . ?
B3A B4A B10A B11A -63.7(3) . . . . ?
B3A B4A B10A B12A -0.7(3) . . . . ?
B3A B4A C15A C14A 59.5(3) . . . . ?
B3A B4A C15A C16A -122.0(3) . . . . ?
B3A B8A B9A B4A 38.5(2) . . . . ?
B3A B8A B9A B10A 101.7(2) . . . . ?
B3A B8A B9A B12A 138.3(2) . . . . ?
B3A B8A B12A B7A 100.4(2) . . . . ?
B3A B8A B12A B9A -37.8(2) . . . . ?
B3A B8A B12A B10A -0.9(3) . . . . ?
B3A B8A B12A B11A 63.1(3) . . . . ?
B3A B9A B10A B4A -38.4(2) . . . . ?
B3A B9A B10A B5A -0.8(3) . . . . ?
B3A B9A B10A B11A 61.9(3) . . . . ?
B3A B9A B10A B12A 99.1(3) . . . . ?
B3A B9A B12A B7A -0.9(3) . . . . ?
B3A B9A B12A B8A 36.8(2) . . . . ?
B3A B9A B12A B10A -101.9(2) . . . . ?
B3A B9A B12A B11A -64.3(3) . . . . ?
C3A C2A B3A C1A 120.0(3) . . . . ?
C3A C2A B3A B4A 155.0(3) . . . . ?
C3A C2A B3A B8A -102.7(3) . . . . ?
C3A C2A B3A B9A -142.8(3) . . . . ?
C3A C2A B6A C1A -124.0(2) . . . . ?
C3A C2A B6A B5A -161.3(2) . . . . ?
C3A C2A B6A B7A 96.8(2) . . . . ?
C3A C2A B6A B11A 136.2(2) . . . . ?
C3A C2A B7A C5A 3.0(3) . . . . ?
C3A C2A B7A B6A -106.5(2) . . . . ?
C3A C2A B7A B8A 112.6(2) . . . . ?
C3A C2A B7A B11A -145.8(2) . . . . ?
C3A C2A B7A B12A 151.6(2) . . . . ?
C3A C2A B8A B3A 122.1(3) . . . . ?
C3A C2A B8A B7A -94.3(3) . . . . ?
C3A C2A B8A B9A 162.1(2) . . . . ?
C3A C2A B8A B12A -134.0(3) . . . . ?
C3A C4A C5A C6A 180.0(3) . . . . ?
C3A C4A C5A B7A -0.6(3) . . . . ?
C3A C4A C9A C8A 179.8(3) . . . . ?
C3A C4A C9A C10A -1.7(4) . . . . ?
B4A C1A C2A B3A -38.4(2) . . . . ?
B4A C1A C2A C3A -158.3(3) . . . . ?
B4A C1A C2A B6A 107.3(3) . . . . ?
B4A C1A C2A B7A 69.0(3) . . . . ?
B4A C1A C2A B8A 1.2(3) . . . . ?
B4A C1A B3A C2A 139.1(2) . . . . ?
B4A C1A B3A B8A 101.8(2) . . . . ?
B4A C1A B3A B9A 39.3(2) . . . . ?
B4A C1A B5A B6A -143.4(2) . . . . ?
B4A C1A B5A B10A -39.7(2) . . . . ?
B4A C1A B5A B11A -103.3(2) . . . . ?
B4A C1A B6A C2A -101.9(2) . . . . ?
B4A C1A B6A B5A 35.5(2) . . . . ?
B4A C1A B6A B7A -67.1(3) . . . . ?
B4A C1A B6A B11A -4.8(3) . . . . ?
B4A C1A C13A C14A -1.7(3) . . . . ?
B4A C1A C13A C22A 179.3(3) . . . . ?
B4A B3A B8A C2A 96.6(2) . . . . ?
B4A B3A B8A B7A 64.5(3) . . . . ?
B4A B3A B8A B9A -37.9(2) . . . . ?
B4A B3A B8A B12A 0.5(3) . . . . ?
B4A B3A B9A B8A 137.4(2) . . . . ?
B4A B3A B9A B10A 38.0(2) . . . . ?
B4A B3A B9A B12A 100.8(3) . . . . ?
B4A B5A B6A C1A -32.3(2) . . . . ?
B4A B5A B6A C2A 3.7(3) . . . . ?
B4A B5A B6A B7A 64.2(3) . . . . ?
B4A B5A B6A B11A 101.9(3) . . . . ?
B4A B5A B10A B9A -37.2(2) . . . . ?
B4A B5A B10A B11A -138.0(2) . . . . ?
B4A B5A B10A B12A -101.0(3) . . . . ?
B4A B5A B11A B6A -100.6(2) . . . . ?
B4A B5A B11A B7A -62.6(3) . . . . ?
B4A B5A B11A B10A 37.8(2) . . . . ?
B4A B5A B11A B12A 0.7(3) . . . . ?
B4A B9A B10A B5A 37.6(2) . . . . ?
B4A B9A B10A B11A 100.3(3) . . . . ?
B4A B9A B10A B12A 137.6(2) . . . . ?
B4A B9A B12A B7A 63.3(3) . . . . ?
B4A B9A B12A B8A 100.9(2) . . . . ?
B4A B9A B12A B10A -37.7(2) . . . . ?
B4A B9A B12A B11A -0.1(3) . . . . ?
B4A B10A B11A B5A -37.7(2) . . . . ?
B4A B10A B11A B6A -0.9(3) . . . . ?
B4A B10A B11A B7A 63.0(3) . . . . ?
B4A B10A B11A B12A 100.5(3) . . . . ?
B4A B10A B12A B7A -63.2(3) . . . . ?
B4A B10A B12A B8A 0.9(3) . . . . ?
B4A B10A B12A B9A 37.6(2) . . . . ?
B4A B10A B12A B11A -100.7(3) . . . . ?
B4A C15A C16A C17A -178.2(3) . . . . ?
C4A C3A C12A C11A 0.9(4) . . . . ?
C4A C5A C6A C7A -0.3(5) . . . . ?
C4A C5A B7A C2A -1.5(3) . . . . ?
C4A C5A B7A B6A 60.1(3) . . . . ?
C4A C5A B7A B8A -62.3(3) . . . . ?
C4A C5A B7A B11A 128.6(4) . . . . ?
C4A C5A B7A B12A -130.6(4) . . . . ?
C4A C9A C10A C11A 0.4(5) . . . . ?
B5A C1A C2A B3A -106.1(2) . . . . ?
B5A C1A C2A C3A 134.0(3) . . . . ?
B5A C1A C2A B6A 39.6(2) . . . . ?
B5A C1A C2A B7A 1.3(3) . . . . ?
B5A C1A C2A B8A -66.5(3) . . . . ?
B5A C1A B3A C2A 101.5(2) . . . . ?
B5A C1A B3A B4A -37.6(2) . . . . ?
B5A C1A B3A B8A 64.1(3) . . . . ?
B5A C1A B3A B9A 1.6(3) . . . . ?
B5A C1A B4A B3A 141.0(2) . . . . ?
B5A C1A B4A B9A 101.9(3) . . . . ?
B5A C1A B4A B10A 39.2(2) . . . . ?
B5A C1A B4A C15A -111.0(2) . . . . ?
B5A C1A B6A C2A -137.4(2) . . . . ?
B5A C1A B6A B7A -102.6(2) . . . . ?
B5A C1A B6A B11A -40.2(2) . . . . ?
B5A C1A C13A C14A 65.1(3) . . . . ?
B5A C1A C13A C22A -113.9(3) . . . . ?
B5A B4A B9A B3A 100.6(3) . . . . ?
B5A B4A B9A B8A 62.8(3) . . . . ?
B5A B4A B9A B10A -37.0(2) . . . . ?
B5A B4A B9A B12A 0.5(3) . . . . ?
B5A B4A B10A B9A 138.2(3) . . . . ?
B5A B4A B10A B11A 37.1(2) . . . . ?
B5A B4A B10A B12A 100.2(3) . . . . ?
B5A B4A C15A C14A -62.4(3) . . . . ?
B5A B4A C15A C16A 116.2(4) . . . . ?
B5A B6A B7A C2A -97.0(2) . . . . ?
B5A B6A B7A C5A 172.9(2) . . . . ?
B5A B6A B7A B8A -62.3(3) . . . . ?
B5A B6A B7A B11A 37.8(2) . . . . ?
B5A B6A B7A B12A 0.1(3) . . . . ?
B5A B6A B11A B7A -137.8(2) . . . . ?
B5A B6A B11A B10A -36.8(2) . . . . ?
B5A B6A B11A B12A -100.0(3) . . . . ?
B5A B10A B11A B6A 36.8(2) . . . . ?
B5A B10A B11A B7A 100.7(2) . . . . ?
B5A B10A B11A B12A 138.2(2) . . . . ?
B5A B10A B12A B7A 0.6(3) . . . . ?
B5A B10A B12A B8A 64.7(3) . . . . ?
B5A B10A B12A B9A 101.4(3) . . . . ?
B5A B10A B12A B11A -36.9(2) . . . . ?
B5A B11A B12A B7A -100.9(2) . . . . ?
B5A B11A B12A B8A -63.3(3) . . . . ?
B5A B11A B12A B9A -0.3(3) . . . . ?
B5A B11A B12A B10A 37.1(2) . . . . ?
C5A C4A C9A C8A -1.2(4) . . . . ?
C5A C4A C9A C10A 177.3(3) . . . . ?
C5A C6A C7A C8A -0.1(6) . . . . ?
C5A B7A B8A C2A 89.8(3) . . . . ?
C5A B7A B8A B3A 122.1(3) . . . . ?
C5A B7A B8A B9A -173.8(2) . . . . ?
C5A B7A B8A B12A -135.4(3) . . . . ?
C5A B7A B11A B5A -126.9(4) . . . . ?
C5A B7A B11A B6A -89.5(4) . . . . ?
C5A B7A B11A B10A 170.2(3) . . . . ?
C5A B7A B11A B12A 132.8(4) . . . . ?
C5A B7A B12A B8A 89.2(4) . . . . ?
C5A B7A B12A B9A 126.4(4) . . . . ?
C5A B7A B12A B10A -170.1(4) . . . . ?
C5A B7A B12A B11A -132.4(4) . . . . ?
B6A C1A C2A B3A -145.7(2) . . . . ?
B6A C1A C2A C3A 94.4(3) . . . . ?
B6A C1A C2A B7A -38.3(2) . . . . ?
B6A C1A C2A B8A -106.0(2) . . . . ?
B6A C1A B3A C2A 33.3(2) . . . . ?
B6A C1A B3A B4A -105.8(3) . . . . ?
B6A C1A B3A B8A -4.0(3) . . . . ?
B6A C1A B3A B9A -66.5(3) . . . . ?
B6A C1A B4A B3A 106.0(2) . . . . ?
B6A C1A B4A B5A -35.0(2) . . . . ?
B6A C1A B4A B9A 66.9(3) . . . . ?
B6A C1A B4A B10A 4.1(3) . . . . ?
B6A C1A B4A C15A -146.0(2) . . . . ?
B6A C1A B5A B4A 143.4(2) . . . . ?
B6A C1A B5A B10A 103.7(3) . . . . ?
B6A C1A B5A B11A 40.1(2) . . . . ?
B6A C1A C13A C14A 139.4(3) . . . . ?
B6A C1A C13A C22A -39.6(5) . . . . ?
B6A C2A B3A C1A -32.4(2) . . . . ?
B6A C2A B3A B4A 2.5(3) . . . . ?
B6A C2A B3A B8A 104.8(2) . . . . ?
B6A C2A B3A B9A 64.7(3) . . . . ?
B6A C2A C3A C4A -69.5(3) . . . . ?
B6A C2A C3A C12A 111.4(3) . . . . ?
B6A C2A B7A C5A 109.5(2) . . . . ?
B6A C2A B7A B8A -140.8(2) . . . . ?
B6A C2A B7A B11A -39.3(2) . . . . ?
B6A C2A B7A B12A -101.8(3) . . . . ?
B6A C2A B8A B3A -105.8(2) . . . . ?
B6A C2A B8A B7A 37.7(2) . . . . ?
B6A C2A B8A B9A -65.9(3) . . . . ?
B6A C2A B8A B12A -1.9(3) . . . . ?
B6A B5A B10A B4A 100.4(2) . . . . ?
B6A B5A B10A B9A 63.2(3) . . . . ?
B6A B5A B10A B11A -37.6(2) . . . . ?
B6A B5A B10A B12A -0.6(3) . . . . ?
B6A B5A B11A B7A 38.0(2) . . . . ?
B6A B5A B11A B10A 138.5(2) . . . . ?
B6A B5A B11A B12A 101.3(3) . . . . ?
B6A B7A B8A C2A -35.0(2) . . . . ?
B6A B7A B8A B3A -2.7(3) . . . . ?
B6A B7A B8A B9A 61.4(3) . . . . ?
B6A B7A B8A B12A 99.8(3) . . . . ?
B6A B7A B11A B5A -37.5(2) . . . . ?
B6A B7A B11A B10A -100.4(3) . . . . ?
B6A B7A B11A B12A -137.7(3) . . . . ?
B6A B7A B12A B8A -101.1(3) . . . . ?
B6A B7A B12A B9A -64.0(3) . . . . ?
B6A B7A B12A B10A -0.5(3) . . . . ?
B6A B7A B12A B11A 37.3(2) . . . . ?
B6A B11A B12A B7A -38.1(2) . . . . ?
B6A B11A B12A B8A -0.5(3) . . . . ?
B6A B11A B12A B9A 62.5(3) . . . . ?
B6A B11A B12A B10A 99.9(3) . . . . ?
C6A C5A B7A C2A 177.7(3) . . . . ?
C6A C5A B7A B6A -120.7(4) . . . . ?
C6A C5A B7A B8A 116.9(4) . . . . ?
C6A C5A B7A B11A -52.2(6) . . . . ?
C6A C5A B7A B12A 48.6(6) . . . . ?
C6A C7A C8A C9A -0.2(6) . . . . ?
B7A C2A B3A C1A -101.8(2) . . . . ?
B7A C2A B3A B4A -66.8(3) . . . . ?
B7A C2A B3A B8A 35.4(2) . . . . ?
B7A C2A B3A B9A -4.7(3) . . . . ?
B7A C2A C3A C4A -3.5(3) . . . . ?
B7A C2A C3A C12A 177.5(3) . . . . ?
B7A C2A B6A C1A 139.3(2) . . . . ?
B7A C2A B6A B5A 101.9(3) . . . . ?
B7A C2A B6A B11A 39.4(2) . . . . ?
B7A C2A B8A B3A -143.6(2) . . . . ?
B7A C2A B8A B9A -103.6(3) . . . . ?
B7A C2A B8A B12A -39.6(2) . . . . ?
B7A C5A C6A C7A -179.4(3) . . . . ?
B7A B6A B11A B5A 137.8(2) . . . . ?
B7A B6A B11A B10A 101.0(3) . . . . ?
B7A B6A B11A B12A 37.8(2) . . . . ?
B7A B8A B9A B3A -100.4(2) . . . . ?
B7A B8A B9A B4A -61.9(3) . . . . ?
B7A B8A B9A B10A 1.3(3) . . . . ?
B7A B8A B9A B12A 37.8(2) . . . . ?
B7A B8A B12A B9A -138.2(2) . . . . ?
B7A B8A B12A B10A -101.2(3) . . . . ?
B7A B8A B12A B11A -37.3(2) . . . . ?
B7A B11A B12A B8A 37.6(2) . . . . ?
B7A B11A B12A B9A 100.6(3) . . . . ?
B7A B11A B12A B10A 138.0(2) . . . . ?
C7A C8A C9A C4A 0.8(5) . . . . ?
C7A C8A C9A C10A -177.6(4) . . . . ?
B8A C2A B3A C1A -137.3(2) . . . . ?
B8A C2A B3A B4A -102.3(2) . . . . ?
B8A C2A B3A B9A -40.1(2) . . . . ?
B8A C2A C3A C4A 63.5(3) . . . . ?
B8A C2A C3A C12A -115.6(3) . . . . ?
B8A C2A B6A C1A 101.4(3) . . . . ?
B8A C2A B6A B5A 64.1(3) . . . . ?
B8A C2A B6A B7A -37.8(2) . . . . ?
B8A C2A B6A B11A 1.6(3) . . . . ?
B8A C2A B7A C5A -109.7(2) . . . . ?
B8A C2A B7A B6A 140.8(2) . . . . ?
B8A C2A B7A B11A 101.5(3) . . . . ?
B8A C2A B7A B12A 39.0(2) . . . . ?
B8A B3A B4A C1A -96.8(2) . . . . ?
B8A B3A B4A B5A -62.4(3) . . . . ?
B8A B3A B4A B9A 38.1(2) . . . . ?
B8A B3A B4A B10A 0.1(3) . . . . ?
B8A B3A B4A C15A 172.5(2) . . . . ?
B8A B3A B9A B4A -137.4(2) . . . . ?
B8A B3A B9A B10A -99.4(3) . . . . ?
B8A B3A B9A B12A -36.6(2) . . . . ?
B8A B7A B11A B5A 63.6(3) . . . . ?
B8A B7A B11A B6A 101.1(3) . . . . ?
B8A B7A B11A B10A 0.7(3) . . . . ?
B8A B7A B11A B12A -36.7(2) . . . . ?
B8A B7A B12A B9A 37.1(2) . . . . ?
B8A B7A B12A B10A 100.7(3) . . . . ?
B8A B7A B12A B11A 138.4(2) . . . . ?
B8A B9A B10A B4A -101.2(2) . . . . ?
B8A B9A B10A B5A -63.5(3) . . . . ?
B8A B9A B10A B11A -0.8(3) . . . . ?
B8A B9A B10A B12A 36.4(2) . . . . ?
B8A B9A B12A B7A -37.7(2) . . . . ?
B8A B9A B12A B10A -138.6(2) . . . . ?
B8A B9A B12A B11A -101.1(3) . . . . ?
C8A C9A C10A C11A 178.8(3) . . . . ?
B9A B3A B4A C1A -134.9(3) . . . . ?
B9A B3A B4A B5A -100.5(3) . . . . ?
B9A B3A B4A B10A -38.0(2) . . . . ?
B9A B3A B4A C15A 134.4(3) . . . . ?
B9A B3A B8A C2A 134.5(2) . . . . ?
B9A B3A B8A B7A 102.4(3) . . . . ?
B9A B3A B8A B12A 38.3(2) . . . . ?
B9A B4A B5A C1A -97.2(2) . . . . ?
B9A B4A B5A B6A -64.8(3) . . . . ?
B9A B4A B5A B10A 37.5(2) . . . . ?
B9A B4A B5A B11A -0.7(3) . . . . ?
B9A B4A B10A B5A -138.2(3) . . . . ?
B9A B4A B10A B11A -101.1(3) . . . . ?
B9A B4A B10A B12A -38.0(2) . . . . ?
B9A B4A C15A C14A 126.3(4) . . . . ?
B9A B4A C15A C16A -55.1(5) . . . . ?
B9A B8A B12A B7A 138.2(2) . . . . ?
B9A B8A B12A B10A 37.0(2) . . . . ?
B9A B8A B12A B11A 100.9(3) . . . . ?
B9A B10A B11A B5A -100.7(2) . . . . ?
B9A B10A B11A B6A -63.9(3) . . . . ?
B9A B10A B11A B7A 0.1(3) . . . . ?
B9A B10A B11A B12A 37.5(2) . . . . ?
B9A B10A B12A B7A -100.8(3) . . . . ?
B9A B10A B12A B8A -36.7(2) . . . . ?
B9A B10A B12A B11A -138.3(2) . . . . ?
C9A C4A C5A C6A 1.0(4) . . . . ?
C9A C4A C5A B7A -179.7(3) . . . . ?
C9A C10A C11A C12A 1.6(5) . . . . ?
B10A B4A B5A C1A -134.7(2) . . . . ?
B10A B4A B5A B6A -102.3(3) . . . . ?
B10A B4A B5A B11A -38.3(2) . . . . ?
B10A B4A B9A B3A 137.6(3) . . . . ?
B10A B4A B9A B8A 99.8(3) . . . . ?
B10A B4A B9A B12A 37.5(2) . . . . ?
B10A B4A C15A C14A -132.1(4) . . . . ?
B10A B4A C15A C16A 46.5(6) . . . . ?
B10A B5A B6A C1A -96.3(2) . . . . ?
B10A B5A B6A C2A -60.3(3) . . . . ?
B10A B5A B6A B7A 0.3(3) . . . . ?
B10A B5A B6A B11A 38.0(2) . . . . ?
B10A B5A B11A B6A -138.5(2) . . . . ?
B10A B5A B11A B7A -100.5(3) . . . . ?
B10A B5A B11A B12A -37.2(2) . . . . ?
B10A B9A B12A B7A 101.0(3) . . . . ?
B10A B9A B12A B8A 138.6(2) . . . . ?
B10A B9A B12A B11A 37.6(2) . . . . ?
B10A B11A B12A B7A -138.0(2) . . . . ?
B10A B11A B12A B8A -100.4(3) . . . . ?
B10A B11A B12A B9A -37.4(2) . . . . ?
C10A C11A C12A C3A -2.2(4) . . . . ?
B11A B5A B6A C1A -134.3(2) . . . . ?
B11A B5A B6A C2A -98.3(2) . . . . ?
B11A B5A B6A B7A -37.7(2) . . . . ?
B11A B5A B10A B4A 138.0(2) . . . . ?
B11A B5A B10A B9A 100.8(3) . . . . ?
B11A B5A B10A B12A 37.1(2) . . . . ?
B11A B6A B7A C2A -134.7(3) . . . . ?
B11A B6A B7A C5A 135.1(3) . . . . ?
B11A B6A B7A B8A -100.1(3) . . . . ?
B11A B6A B7A B12A -37.7(2) . . . . ?
B11A B7A B8A C2A -97.6(2) . . . . ?
B11A B7A B8A B3A -65.3(3) . . . . ?
B11A B7A B8A B9A -1.2(3) . . . . ?
B11A B7A B8A B12A 37.2(2) . . . . ?
B11A B7A B12A B8A -138.4(2) . . . . ?
B11A B7A B12A B9A -101.3(3) . . . . ?
B11A B7A B12A B10A -37.8(2) . . . . ?
B11A B10A B12A B7A 37.5(2) . . . . ?
B11A B10A B12A B8A 101.6(3) . . . . ?
B11A B10A B12A B9A 138.3(2) . . . . ?
B12A B7A B8A C2A -134.8(2) . . . . ?
B12A B7A B8A B3A -102.5(3) . . . . ?
B12A B7A B8A B9A -38.4(2) . . . . ?
B12A B7A B11A B5A 100.3(3) . . . . ?
B12A B7A B11A B6A 137.7(3) . . . . ?
B12A B7A B11A B10A 37.4(2) . . . . ?
B12A B8A B9A B3A -138.3(2) . . . . ?
B12A B8A B9A B4A -99.8(3) . . . . ?
B12A B8A B9A B10A -36.6(2) . . . . ?
B12A B9A B10A B4A -137.6(2) . . . . ?
B12A B9A B10A B5A -99.9(3) . . . . ?
B12A B9A B10A B11A -37.2(2) . . . . ?
B12A B10A B11A B5A -138.2(2) . . . . ?
B12A B10A B11A B6A -101.4(3) . . . . ?
B12A B10A B11A B7A -37.4(2) . . . . ?
C12A C3A C4A C5A -178.0(3) . . . . ?
C12A C3A C4A C9A 1.1(4) . . . . ?
C13A C1A C2A B3A 93.7(3) . . . . ?
C13A C1A C2A C3A -26.2(5) . . . . ?
C13A C1A C2A B6A -120.6(3) . . . . ?
C13A C1A C2A B7A -158.9(3) . . . . ?
C13A C1A C2A B8A 133.3(3) . . . . ?
C13A C1A B3A C2A -124.0(2) . . . . ?
C13A C1A B3A B4A 96.9(2) . . . . ?
C13A C1A B3A B8A -161.3(2) . . . . ?
C13A C1A B3A B9A 136.1(3) . . . . ?
C13A C1A B4A B3A -105.9(2) . . . . ?
C13A C1A B4A B5A 113.1(2) . . . . ?
C13A C1A B4A B9A -145.0(2) . . . . ?
C13A C1A B4A B10A 152.3(2) . . . . ?
C13A C1A B4A C15A 2.1(3) . . . . ?
C13A C1A B5A B4A -93.9(3) . . . . ?
C13A C1A B5A B6A 122.7(3) . . . . ?
C13A C1A B5A B10A -133.6(3) . . . . ?
C13A C1A B5A B11A 162.8(2) . . . . ?
C13A C1A B6A C2A 119.6(3) . . . . ?
C13A C1A B6A B5A -103.0(3) . . . . ?
C13A C1A B6A B7A 154.4(3) . . . . ?
C13A C1A B6A B11A -143.2(3) . . . . ?
C13A C14A C15A B4A 0.9(3) . . . . ?
C13A C14A C15A C16A -178.0(3) . . . . ?
C13A C14A C19A C18A 177.7(2) . . . . ?
C13A C14A C19A C20A -2.8(4) . . . . ?
C14A C13A C22A C21A 1.9(4) . . . . ?
C14A C15A C16A C17A 0.3(4) . . . . ?
C14A C19A C20A C21A 2.1(4) . . . . ?
C15A B4A B5A C1A 88.9(3) . . . . ?
C15A B4A B5A B6A 121.3(3) . . . . ?
C15A B4A B5A B10A -136.4(3) . . . . ?
C15A B4A B5A B11A -174.7(2) . . . . ?
C15A B4A B9A B3A -87.8(4) . . . . ?
C15A B4A B9A B8A -125.5(4) . . . . ?
C15A B4A B9A B10A 134.6(4) . . . . ?
C15A B4A B9A B12A 172.2(3) . . . . ?
C15A B4A B10A B5A 90.4(4) . . . . ?
C15A B4A B10A B9A -131.4(4) . . . . ?
C15A B4A B10A B11A 127.6(4) . . . . ?
C15A B4A B10A B12A -169.4(4) . . . . ?
C15A C14A C19A C18A -1.3(4) . . . . ?
C15A C14A C19A C20A 178.3(3) . . . . ?
C15A C16A C17A C18A -1.3(5) . . . . ?
C16A C17A C18A C19A 1.0(5) . . . . ?
C17A C18A C19A C14A 0.3(4) . . . . ?
C17A C18A C19A C20A -179.3(3) . . . . ?
C18A C19A C20A C21A -178.3(3) . . . . ?
C19A C14A C15A B4A 179.8(3) . . . . ?
C19A C14A C15A C16A 1.0(4) . . . . ?
C19A C20A C21A C22A 0.5(4) . . . . ?
C20A C21A C22A C13A -2.6(4) . . . . ?
C22A C13A C14A C15A 179.8(3) . . . . ?
C22A C13A C14A C19A 0.8(4) . . . . ?
